data_4117277
loop_
_publ_author_name
'Yan-Zhen Zheng'
'Marco Evangelisti'
'Floriana Tuna'
'Richard E. P. Winpenny'

_publ_section_title
;
 Co-Ln Mixed-Metal Phosphonate Grids and Cages as Molecular Magnetic
 Refrigerants
;
_journal_name_full 'Journal of the American Chemical Society'
_journal_page_first 1057
_journal_page_last 1065
_journal_paper_doi 10.1021/ja208367k
_journal_volume 134
_journal_year 2012
_chemical_formula_sum 'C111 H220.5 Co6 Gd8 N3.5 O60 P6'
_chemical_formula_weight 4361.81
_chemical_name_systematic
; 
 ? 
;
_space_group_IT_number 11
_symmetry_cell_setting monoclinic
_symmetry_space_group_name_Hall '-P 2yb'
_symmetry_space_group_name_H-M 'P 1 21/m 1'
_atom_sites_solution_hydrogens geom
_atom_sites_solution_primary direct
_atom_sites_solution_secondary difmap
_audit_creation_method SHELXL-97
_cell_angle_alpha 90.00
_cell_angle_beta 96.906(2)
_cell_angle_gamma 90.00
_cell_formula_units_Z 2
_cell_length_a 16.5349(18)
_cell_length_b 23.424(3)
_cell_length_c 22.442(3)
_cell_measurement_temperature 100(2)
_cell_volume 8629.0(19)
_computing_cell_refinement 'Bruker SMART'
_computing_data_collection 'Bruker SMART'
_computing_data_reduction 'Bruker SAINT'
_computing_molecular_graphics 'Bruker SHELXTL'
_computing_publication_material 'Bruker SHELXTL'
_computing_structure_refinement 'SHELXL-97 (Sheldrick, 1997)'
_computing_structure_solution 'SHELXS-97 (Sheldrick, 1990)'
_diffrn_ambient_temperature 100(2)
_diffrn_measured_fraction_theta_full 0.999
_diffrn_measured_fraction_theta_max 0.999
_diffrn_radiation_monochromator graphite
_diffrn_radiation_source 'fine-focus sealed tube'
_diffrn_radiation_type MoK\a
_diffrn_radiation_wavelength 0.71073
_diffrn_reflns_av_R_equivalents 0.0540
_diffrn_reflns_av_sigmaI/netI 0.0497
_diffrn_reflns_limit_h_max 19
_diffrn_reflns_limit_h_min -19
_diffrn_reflns_limit_k_max 27
_diffrn_reflns_limit_k_min -27
_diffrn_reflns_limit_l_max 26
_diffrn_reflns_limit_l_min -26
_diffrn_reflns_number 61193
_diffrn_reflns_theta_full 25.00
_diffrn_reflns_theta_max 25.00
_diffrn_reflns_theta_min 2.02
_exptl_absorpt_coefficient_mu 3.717
_exptl_absorpt_correction_T_max 0.5707
_exptl_absorpt_correction_T_min 0.1484
_exptl_absorpt_correction_type multi-scan
_exptl_absorpt_process_details SADABS
_exptl_crystal_colour purple
_exptl_crystal_density_diffrn 1.679
_exptl_crystal_description prism
_exptl_crystal_F_000 4310
_exptl_crystal_size_max 0.83
_exptl_crystal_size_mid 0.48
_exptl_crystal_size_min 0.17
_refine_diff_density_max 3.010
_refine_diff_density_min -2.068
_refine_diff_density_rms 0.191
_refine_ls_extinction_method none
_refine_ls_goodness_of_fit_ref 1.094
_refine_ls_hydrogen_treatment constr
_refine_ls_matrix_type full
_refine_ls_number_parameters 1255
_refine_ls_number_reflns 15587
_refine_ls_number_restraints 1960
_refine_ls_restrained_S_all 1.291
_refine_ls_R_factor_all 0.1092
_refine_ls_R_factor_gt 0.0792
_refine_ls_shift/su_max 0.001
_refine_ls_shift/su_mean 0.000
_refine_ls_structure_factor_coef Fsqd
_refine_ls_weighting_details 'calc w=1/[\s^2^(Fo^2^)+(0.0903P)^2^+123.6729P] where P=(Fo^2^+2Fc^2^)/3'
_refine_ls_weighting_scheme calc
_refine_ls_wR_factor_gt 0.1992
_refine_ls_wR_factor_ref 0.2270
_reflns_number_gt 11147
_reflns_number_total 15587
_reflns_threshold_expression >2sigma(I)
_cod_data_source_file ja208367k_si_010.cif
_cod_data_source_block cogdm
_cod_original_cell_volume 8629.0(17)
_cod_original_formula_sum 'C111 H220.50 Co6 Gd8 N3.50 O60 P6'
_cod_database_code 4117277

loop_
_symmetry_equiv_pos_as_xyz
'x, y, z'
'-x, y+1/2, -z'
'-x, -y, -z'
'x, -y-1/2, z'

loop_
_atom_site_label
_atom_site_type_symbol
_atom_site_fract_x
_atom_site_fract_y
_atom_site_fract_z
_atom_site_U_iso_or_equiv
_atom_site_adp_type
_atom_site_occupancy
_atom_site_symmetry_multiplicity
_atom_site_calc_flag
_atom_site_refinement_flags
_atom_site_disorder_assembly
_atom_site_disorder_group
Gd1 Gd 0.18596(4) 0.33459(4) 0.39161(3) 0.0488(2) Uani 1 1 d U . .
Gd2 Gd 0.14502(4) 0.33278(3) 0.13288(3) 0.0478(2) Uani 1 1 d U . .
Gd3 Gd 0.48287(5) 0.33349(5) 0.22940(4) 0.0699(3) Uani 1 1 d U . .
Co1 Co 0.31359(15) 0.2500 0.18107(12) 0.0471(7) Uani 1 2 d SU . .
Co2 Co 0.2118(2) 0.54774(13) 0.19814(13) 0.0835(8) Uani 1 1 d U . .
Co3 Co 0.16713(14) 0.2500 0.26207(11) 0.0386(6) Uani 1 2 d SU . .
Co4 Co 0.2098(4) 0.4857(3) 0.3255(3) 0.0510(13) Uani 0.508(4) 1 d PU . 1
Gd4 Gd 0.37982(17) 0.48495(13) 0.25355(13) 0.0549(7) Uani 0.508(4) 1 d PU . 1
O1 O 0.4188(13) 0.3907(10) 0.2974(9) 0.060(2) Uani 0.508(4) 1 d PU . 1
O2 O 0.3361(12) 0.4553(9) 0.3456(9) 0.054(2) Uani 0.508(4) 1 d PU . 1
O3 O 0.3158(12) 0.3495(11) 0.3591(9) 0.053(3) Uani 0.508(4) 1 d PU . 1
O17 O 0.1092(18) 0.5375(14) 0.3084(16) 0.091(4) Uani 0.508(4) 1 d PU . 1
O18 O 0.114(2) 0.5889(14) 0.2253(17) 0.100(4) Uani 0.508(4) 1 d PU . 1
C13 C 0.086(2) 0.5812(16) 0.2723(19) 0.099(4) Uani 0.508(4) 1 d PDU . 1
C14 C 0.0211(18) 0.6151(12) 0.2998(13) 0.108(5) Uani 0.508(4) 1 d PDU . 1
C15 C 0.039(3) 0.6775(11) 0.290(2) 0.109(7) Uani 0.508(4) 1 d PDU . 1
H15A H -0.0039 0.7010 0.3041 0.164 Uiso 0.508(4) 1 calc PR . 1
H15B H 0.0417 0.6845 0.2475 0.164 Uiso 0.508(4) 1 calc PR . 1
H15C H 0.0916 0.6874 0.3131 0.164 Uiso 0.508(4) 1 calc PR . 1
C16 C 0.030(3) 0.600(2) 0.3657(13) 0.125(8) Uani 0.508(4) 1 d PDU . 1
H16A H -0.0121 0.6195 0.3852 0.188 Uiso 0.508(4) 1 calc PR . 1
H16B H 0.0839 0.6114 0.3846 0.188 Uiso 0.508(4) 1 calc PR . 1
H16C H 0.0237 0.5584 0.3700 0.188 Uiso 0.508(4) 1 calc PR . 1
C17 C -0.0601(18) 0.5973(18) 0.267(2) 0.129(10) Uani 0.508(4) 1 d PDU . 1
H17A H -0.1036 0.6196 0.2824 0.194 Uiso 0.508(4) 1 calc PR . 1
H17B H -0.0690 0.5566 0.2744 0.194 Uiso 0.508(4) 1 calc PR . 1
H17C H -0.0606 0.6041 0.2243 0.194 Uiso 0.508(4) 1 calc PR . 1
O27 O 0.4194(16) 0.5709(11) 0.3090(12) 0.082(3) Uani 0.508(4) 1 d PU . 1
O28 O 0.2862(17) 0.5621(11) 0.2966(12) 0.074(3) Uani 0.508(4) 1 d PU . 1
C50 C 0.350(3) 0.584(2) 0.321(2) 0.080(3) Uani 0.508(4) 1 d PDU . 1
C51 C 0.3447(15) 0.6338(15) 0.3676(15) 0.085(4) Uani 0.508(4) 1 d PDU . 1
C52 C 0.271(2) 0.6669(16) 0.351(2) 0.115(9) Uani 0.508(4) 1 d PDU . 1
H52A H 0.2692 0.6987 0.3795 0.172 Uiso 0.508(4) 1 calc PR . 1
H52B H 0.2233 0.6424 0.3529 0.172 Uiso 0.508(4) 1 calc PR . 1
H52C H 0.2711 0.6819 0.3105 0.172 Uiso 0.508(4) 1 calc PR . 1
C53 C 0.415(2) 0.6710(15) 0.3688(18) 0.092(7) Uani 0.508(4) 1 d PDU . 1
H53A H 0.4103 0.7023 0.3972 0.138 Uiso 0.508(4) 1 calc PR . 1
H53B H 0.4177 0.6867 0.3286 0.138 Uiso 0.508(4) 1 calc PR . 1
H53C H 0.4647 0.6491 0.3814 0.138 Uiso 0.508(4) 1 calc PR . 1
C54 C 0.343(2) 0.6099(17) 0.4273(14) 0.094(6) Uani 0.508(4) 1 d PDU . 1
H54A H 0.3399 0.6409 0.4563 0.141 Uiso 0.508(4) 1 calc PR . 1
H54B H 0.3918 0.5872 0.4385 0.141 Uiso 0.508(4) 1 calc PR . 1
H54C H 0.2944 0.5855 0.4272 0.141 Uiso 0.508(4) 1 calc PR . 1
O19 O 0.269(2) 0.6167(14) 0.1708(14) 0.098(4) Uani 0.508(4) 1 d PU . 1
O20 O 0.353(2) 0.5454(16) 0.1732(15) 0.096(4) Uani 0.508(4) 1 d PU . 1
C18 C 0.333(3) 0.5981(17) 0.1632(17) 0.099(4) Uani 0.508(4) 1 d PDU . 1
C19 C 0.393(2) 0.6367(12) 0.1367(12) 0.107(5) Uani 0.508(4) 1 d PDU . 1
C20 C 0.464(2) 0.601(2) 0.1199(18) 0.117(7) Uani 0.508(4) 1 d PDU . 1
H20A H 0.5036 0.6264 0.1033 0.176 Uiso 0.508(4) 1 calc PR . 1
H20B H 0.4443 0.5728 0.0897 0.176 Uiso 0.508(4) 1 calc PR . 1
H20C H 0.4911 0.5820 0.1557 0.176 Uiso 0.508(4) 1 calc PR . 1
C21 C 0.351(3) 0.6663(15) 0.0809(15) 0.116(7) Uani 0.508(4) 1 d PDU . 1
H21A H 0.3899 0.6911 0.0637 0.173 Uiso 0.508(4) 1 calc PR . 1
H21B H 0.3055 0.6893 0.0919 0.173 Uiso 0.508(4) 1 calc PR . 1
H21C H 0.3302 0.6375 0.0513 0.173 Uiso 0.508(4) 1 calc PR . 1
C22 C 0.425(3) 0.6816(16) 0.1830(17) 0.117(8) Uani 0.508(4) 1 d PDU . 1
H22A H 0.4643 0.7063 0.1662 0.176 Uiso 0.508(4) 1 calc PR . 1
H22B H 0.4515 0.6626 0.2191 0.176 Uiso 0.508(4) 1 calc PR . 1
H22C H 0.3793 0.7047 0.1935 0.176 Uiso 0.508(4) 1 calc PR . 1
Gd4' Gd 0.24782(15) 0.47945(9) 0.33208(9) 0.0462(6) Uani 0.492(4) 1 d PU . 2
Co4' Co 0.3882(6) 0.4801(5) 0.2315(3) 0.0628(18) Uani 0.492(4) 1 d PU . 2
O1' O 0.4086(13) 0.3429(11) 0.3101(10) 0.061(3) Uani 0.492(4) 1 d PU . 2
O2' O 0.3848(12) 0.4497(10) 0.3225(9) 0.054(2) Uani 0.492(4) 1 d PU . 2
O3' O 0.2958(13) 0.3838(11) 0.3653(10) 0.055(2) Uani 0.492(4) 1 d PU . 2
O17' O 0.1435(18) 0.5417(15) 0.2996(17) 0.090(3) Uani 0.492(4) 1 d PU . 2
O18' O 0.159(2) 0.6089(15) 0.2340(17) 0.098(4) Uani 0.492(4) 1 d PU . 2
C13' C 0.127(2) 0.5848(17) 0.278(2) 0.096(4) Uani 0.492(4) 1 d PDU . 2
C14' C 0.0726(18) 0.6298(14) 0.3026(13) 0.105(5) Uani 0.492(4) 1 d PDU . 2
C15' C 0.127(3) 0.6724(18) 0.348(2) 0.123(10) Uani 0.492(4) 1 d PDU . 2
H15D H 0.1590 0.6978 0.3256 0.185 Uiso 0.492(4) 1 calc PR . 2
H15E H 0.1640 0.6498 0.3767 0.185 Uiso 0.492(4) 1 calc PR . 2
H15F H 0.0912 0.6952 0.3707 0.185 Uiso 0.492(4) 1 calc PR . 2
C16' C 0.026(3) 0.6674(18) 0.248(2) 0.114(9) Uani 0.492(4) 1 d PDU . 2
H16D H 0.0668 0.6891 0.2283 0.171 Uiso 0.492(4) 1 calc PR . 2
H16E H -0.0118 0.6939 0.2633 0.171 Uiso 0.492(4) 1 calc PR . 2
H16F H -0.0034 0.6419 0.2181 0.171 Uiso 0.492(4) 1 calc PR . 2
C17' C 0.004(3) 0.600(2) 0.338(2) 0.115(7) Uani 0.492(4) 1 d PDU . 2
H17D H 0.0303 0.5748 0.3699 0.173 Uiso 0.492(4) 1 calc PR . 2
H17E H -0.0328 0.5767 0.3100 0.173 Uiso 0.492(4) 1 calc PR . 2
H17F H -0.0278 0.6290 0.3561 0.173 Uiso 0.492(4) 1 calc PR . 2
O27' O 0.3274(18) 0.5580(12) 0.2832(13) 0.076(3) Uani 0.492(4) 1 d PU . 2
O29' O 0.3139(17) 0.5604(11) 0.3806(12) 0.081(3) Uani 0.492(4) 1 d PU . 2
C50' C 0.342(3) 0.582(2) 0.3357(18) 0.081(3) Uani 0.492(4) 1 d PDU . 2
C51' C 0.404(2) 0.6293(14) 0.3451(11) 0.085(4) Uani 0.492(4) 1 d PDU . 2
C52' C 0.390(3) 0.6611(16) 0.4006(17) 0.094(6) Uani 0.492(4) 1 d PDU . 2
H52D H 0.3943 0.6347 0.4347 0.141 Uiso 0.492(4) 1 calc PR . 2
H52E H 0.3360 0.6786 0.3954 0.141 Uiso 0.492(4) 1 calc PR . 2
H52F H 0.4316 0.6910 0.4082 0.141 Uiso 0.492(4) 1 calc PR . 2
C53' C 0.487(2) 0.6035(18) 0.3520(18) 0.098(7) Uani 0.492(4) 1 d PDU . 2
H53D H 0.4932 0.5803 0.3166 0.147 Uiso 0.492(4) 1 calc PR . 2
H53E H 0.4934 0.5793 0.3879 0.147 Uiso 0.492(4) 1 calc PR . 2
H53F H 0.5275 0.6339 0.3560 0.147 Uiso 0.492(4) 1 calc PR . 2
C54' C 0.393(3) 0.6679(16) 0.2921(18) 0.115(9) Uani 0.492(4) 1 d PDU . 2
H54D H 0.4018 0.6465 0.2560 0.172 Uiso 0.492(4) 1 calc PR . 2
H54E H 0.4318 0.6994 0.2981 0.172 Uiso 0.492(4) 1 calc PR . 2
H54F H 0.3371 0.6833 0.2873 0.172 Uiso 0.492(4) 1 calc PR . 2
O19' O 0.278(2) 0.5887(15) 0.1441(15) 0.101(4) Uani 0.492(4) 1 d PU . 2
O20' O 0.385(2) 0.5353(17) 0.1617(15) 0.096(4) Uani 0.492(4) 1 d PU . 2
C18' C 0.357(3) 0.5727(17) 0.1386(16) 0.101(4) Uani 0.492(4) 1 d PDU . 2
C19' C 0.3998(18) 0.6128(13) 0.0990(13) 0.108(5) Uani 0.492(4) 1 d PDU . 2
C20' C 0.4882(19) 0.594(2) 0.100(2) 0.116(8) Uani 0.492(4) 1 d PDU . 2
H20D H 0.5157 0.6194 0.0740 0.174 Uiso 0.492(4) 1 calc PR . 2
H20E H 0.4904 0.5549 0.0862 0.174 Uiso 0.492(4) 1 calc PR . 2
H20F H 0.5156 0.5971 0.1414 0.174 Uiso 0.492(4) 1 calc PR . 2
C21' C 0.358(3) 0.6102(19) 0.0352(13) 0.112(8) Uani 0.492(4) 1 d PDU . 2
H21D H 0.3871 0.6344 0.0093 0.169 Uiso 0.492(4) 1 calc PR . 2
H21E H 0.3016 0.6238 0.0342 0.169 Uiso 0.492(4) 1 calc PR . 2
H21F H 0.3576 0.5707 0.0208 0.169 Uiso 0.492(4) 1 calc PR . 2
C22' C 0.396(3) 0.6733(13) 0.123(2) 0.116(7) Uani 0.492(4) 1 d PDU . 2
H22D H 0.4249 0.6991 0.0983 0.174 Uiso 0.492(4) 1 calc PR . 2
H22E H 0.4224 0.6745 0.1646 0.174 Uiso 0.492(4) 1 calc PR . 2
H22F H 0.3393 0.6852 0.1216 0.174 Uiso 0.492(4) 1 calc PR . 2
P1 P 0.0875(2) 0.37709(19) 0.27447(18) 0.0494(9) Uani 1 1 d U . .
P2 P 0.3799(2) 0.3935(2) 0.35213(18) 0.0541(9) Uani 1 1 d U . .
P3 P 0.3513(3) 0.3781(2) 0.1308(2) 0.0664(11) Uani 1 1 d U . .
O4 O 0.1016(5) 0.3158(5) 0.2984(4) 0.0479(17) Uani 1 1 d U . .
O5 O 0.1065(5) 0.3867(5) 0.2110(4) 0.0508(19) Uani 1 1 d U . .
O6 O 0.1416(6) 0.4138(5) 0.3209(5) 0.0549(17) Uani 1 1 d U . .
O7 O 0.2596(7) 0.3865(5) 0.1243(5) 0.064(2) Uani 1 1 d U . .
O8 O 0.3806(6) 0.3166(6) 0.1452(5) 0.064(2) Uani 1 1 d U . .
O9 O 0.3970(7) 0.4132(6) 0.1816(5) 0.0705(19) Uani 1 1 d U . .
O10 O 0.4112(8) 0.2500 0.2495(7) 0.062(3) Uani 1 2 d SU . .
H10D H 0.3932 0.2500 0.2905 0.074 Uiso 1 2 calc SR . .
O11 O 0.0966(7) 0.2500 0.1783(6) 0.046(2) Uani 1 2 d SU . .
H11D H 0.0365 0.2500 0.1804 0.055 Uiso 1 2 calc SR . .
O12 O 0.2392(5) 0.3065(4) 0.2197(4) 0.0408(17) Uani 1 1 d U . .
H12D H 0.2662 0.3382 0.2444 0.049 Uiso 1 1 calc R . .
O13 O 0.2196(8) 0.2500 0.1105(6) 0.052(2) Uani 1 2 d SU . .
H13A H 0.2380 0.2500 0.0697 0.062 Uiso 1 2 calc SR . .
O14 O 0.2321(8) 0.2500 0.3494(6) 0.049(2) Uani 1 2 d SU . .
H14A H 0.2924 0.2500 0.3486 0.059 Uiso 1 2 calc SR . .
O15 O 0.2097(16) 0.4137(12) 0.4464(10) 0.090(4) Uani 0.59(2) 1 d PU . 1
O15' O 0.141(2) 0.4046(17) 0.4617(13) 0.090(4) Uani 0.41(2) 1 d PU . 2
O16 O 0.2061(8) 0.4923(7) 0.4183(6) 0.090(3) Uani 1 1 d U . .
O21 O 0.5135(8) 0.4936(6) 0.2491(7) 0.087(3) Uani 1 1 d U . .
O22 O 0.5623(9) 0.4101(8) 0.2443(10) 0.133(4) Uani 1 1 d U . .
O23 O 0.5797(7) 0.2982(9) 0.3031(6) 0.106(4) Uani 1 1 d U . .
O24 O 0.5449(15) 0.2704(12) 0.1772(11) 0.086(4) Uani 0.50(2) 1 d PU . 1
O24' O 0.5876(19) 0.3136(13) 0.1675(14) 0.092(5) Uiso 0.50(2) 1 d PU . 2
O25 O 0.2595(7) 0.2974(7) 0.4777(5) 0.077(3) Uani 1 1 d U . .
O26 O 0.0756(13) 0.3144(13) 0.4425(10) 0.077(4) Uani 0.50 1 d PU . 1
O26' O 0.0986(10) 0.2500 0.4205(8) 0.080(3) Uani 1 2 d SU . 2
O30 O 0.0568(15) 0.4109(11) 0.0878(11) 0.077(4) Uani 0.515(9) 1 d PU A 1
O31 O 0.005(2) 0.3298(14) 0.1056(16) 0.076(4) Uani 0.515(9) 1 d PU A 1
C69 C -0.007(2) 0.3807(15) 0.0837(14) 0.083(4) Uani 0.515(9) 1 d PDU A 1
C70 C -0.091(2) 0.4045(10) 0.0487(12) 0.095(6) Uani 0.515(9) 1 d PDU A 1
C71 C -0.1528(18) 0.3795(17) 0.0756(17) 0.103(9) Uani 0.515(9) 1 d PDU A 1
H71A H -0.2054 0.3932 0.0561 0.155 Uiso 0.515(9) 1 calc PR A 1
H71B H -0.1470 0.3897 0.1182 0.155 Uiso 0.515(9) 1 calc PR A 1
H71C H -0.1499 0.3379 0.0715 0.155 Uiso 0.515(9) 1 calc PR A 1
C72 C -0.088(2) 0.4634(14) 0.0554(17) 0.107(9) Uani 0.515(9) 1 d PDU A 1
H72A H -0.1392 0.4798 0.0358 0.160 Uiso 0.515(9) 1 calc PR A 1
H72B H -0.0423 0.4788 0.0369 0.160 Uiso 0.515(9) 1 calc PR A 1
H72C H -0.0821 0.4730 0.0982 0.160 Uiso 0.515(9) 1 calc PR A 1
C73 C -0.091(2) 0.3879(17) -0.0108(14) 0.111(9) Uani 0.515(9) 1 d PDU A 1
H73A H -0.1418 0.4008 -0.0341 0.167 Uiso 0.515(9) 1 calc PR A 1
H73B H -0.0877 0.3462 -0.0129 0.167 Uiso 0.515(9) 1 calc PR A 1
H73C H -0.0445 0.4049 -0.0272 0.167 Uiso 0.515(9) 1 calc PR A 1
N3S N 0.130(2) 0.3366(12) 0.0118(11) 0.087(4) Uani 0.515(9) 1 d PDU . 1
C5S C 0.1371(18) 0.3030(12) -0.0131(11) 0.095(5) Uani 0.515(9) 1 d PDU . 1
C6S C 0.1525(18) 0.2381(12) -0.0479(11) 0.17(3) Uani 0.515(9) 1 d PRDU . 1
H6SA H 0.1540 0.2542 -0.0895 0.251 Uiso 0.515(9) 1 d PRD A 1
H6SB H 0.2037 0.2314 -0.0317 0.251 Uiso 0.515(9) 1 d PRD A 1
H6SC H 0.1095 0.2210 -0.0442 0.251 Uiso 0.515(9) 1 d PRD A 1
O30' O 0.1083(17) 0.4131(11) 0.0585(8) 0.077(4) Uani 0.485(9) 1 d PDU A 2
O31' O 0.137(2) 0.3284(9) 0.0281(10) 0.080(4) Uani 0.485(9) 1 d PDU A 2
C69' C 0.122(2) 0.3803(9) 0.0165(10) 0.084(4) Uani 0.485(9) 1 d PDU A 2
C70' C 0.1035(15) 0.4001(9) -0.0484(10) 0.094(6) Uani 0.485(9) 1 d PDU A 2
C71' C 0.099(3) 0.4659(9) -0.0510(14) 0.107(9) Uani 0.485(9) 1 d PDU A 2
H71D H 0.1512 0.4819 -0.0328 0.161 Uiso 0.485(9) 1 calc PR A 2
H71E H 0.0553 0.4793 -0.0288 0.161 Uiso 0.485(9) 1 calc PR A 2
H71F H 0.0886 0.4782 -0.0929 0.161 Uiso 0.485(9) 1 calc PR A 2
C72' C 0.170(2) 0.3805(16) -0.0858(13) 0.102(9) Uani 0.485(9) 1 d PDU A 2
H72D H 0.2228 0.3946 -0.0674 0.153 Uiso 0.485(9) 1 calc PR A 2
H72E H 0.1582 0.3957 -0.1266 0.153 Uiso 0.485(9) 1 calc PR A 2
H72F H 0.1707 0.3387 -0.0872 0.153 Uiso 0.485(9) 1 calc PR A 2
C73' C 0.0210(18) 0.3769(16) -0.0769(16) 0.107(10) Uani 0.485(9) 1 d PDU A 2
H73D H -0.0217 0.3882 -0.0526 0.161 Uiso 0.485(9) 1 calc PR A 2
H73E H 0.0235 0.3351 -0.0790 0.161 Uiso 0.485(9) 1 calc PR A 2
H73F H 0.0085 0.3924 -0.1175 0.161 Uiso 0.485(9) 1 calc PR A 2
N3S' N -0.008(3) 0.3282(15) 0.093(2) 0.081(4) Uani 0.485(9) 1 d PDU . 2
C5S' C -0.051(2) 0.2995(14) 0.0639(18) 0.089(5) Uani 0.485(9) 1 d PDU . 2
C6S' C -0.080(2) 0.2394(13) 0.0440(16) 0.096(7) Uani 0.485(9) 1 d PDU . 2
H6SE H -0.1101 0.2211 0.0718 0.116 Uiso 0.485(9) 1 d PR A 2
H6SF H -0.0413 0.2136 0.0304 0.116 Uiso 0.485(9) 1 d PR A 2
H6SD H -0.1178 0.2533 0.0098 0.145 Uiso 0.485(9) 1 d PR A 2
O33 O 0.2487(7) 0.4729(5) 0.2323(5) 0.0636(17) Uani 1 1 d U . .
H3D H 0.2293 0.4378 0.2096 0.076 Uiso 1 1 calc R B 1
O1W O 0.167(2) 0.5114(15) 0.1170(14) 0.107(8) Uani 0.508(4) 1 d PU . 1
H1WA H 0.1551 0.4761 0.1142 0.128 Uiso 0.508(4) 1 d PR . 1
H1WB H 0.1603 0.5326 0.0860 0.128 Uiso 0.508(4) 1 d PR . 1
O1W' O 0.113(2) 0.5144(17) 0.1403(16) 0.118(9) Uani 0.492(4) 1 d PU . 2
H1WC H 0.0879 0.4852 0.1513 0.141 Uiso 0.492(4) 1 d PR . 2
H1WD H 0.0994 0.5286 0.1057 0.141 Uiso 0.492(4) 1 d PR . 2
C1 C 0.4525(10) 0.3930(9) 0.4190(7) 0.067(3) Uani 1 1 d U . .
C2 C 0.5308(11) 0.4234(12) 0.4065(9) 0.099(6) Uani 1 1 d U . .
H2A H 0.5700 0.4232 0.4429 0.149 Uiso 1 1 calc R . .
H2B H 0.5183 0.4629 0.3943 0.149 Uiso 1 1 calc R . .
H2C H 0.5543 0.4034 0.3742 0.149 Uiso 1 1 calc R . .
C3 C 0.4718(12) 0.3331(9) 0.4366(9) 0.081(5) Uani 1 1 d U . .
H3A H 0.5116 0.3326 0.4727 0.121 Uiso 1 1 calc R . .
H3B H 0.4947 0.3135 0.4038 0.121 Uiso 1 1 calc R . .
H3C H 0.4220 0.3136 0.4449 0.121 Uiso 1 1 calc R . .
C4 C 0.4155(11) 0.4256(9) 0.4703(8) 0.078(5) Uani 1 1 d U . .
H4A H 0.4550 0.4258 0.5066 0.117 Uiso 1 1 calc R . .
H4B H 0.3656 0.4063 0.4789 0.117 Uiso 1 1 calc R . .
H4C H 0.4028 0.4649 0.4576 0.117 Uiso 1 1 calc R . .
C5 C -0.0185(9) 0.3944(8) 0.2763(8) 0.065(4) Uani 1 1 d U . .
C6 C -0.0390(11) 0.4497(9) 0.2386(10) 0.082(5) Uani 1 1 d U . .
H6A H -0.0964 0.4596 0.2396 0.123 Uiso 1 1 calc R . .
H6B H -0.0289 0.4430 0.1971 0.123 Uiso 1 1 calc R . .
H6C H -0.0045 0.4811 0.2557 0.123 Uiso 1 1 calc R . .
C7 C -0.0728(11) 0.3460(10) 0.2483(10) 0.086(5) Uani 1 1 d U . .
H7A H -0.1301 0.3558 0.2497 0.129 Uiso 1 1 calc R . .
H7B H -0.0599 0.3106 0.2709 0.129 Uiso 1 1 calc R . .
H7C H -0.0629 0.3404 0.2065 0.129 Uiso 1 1 calc R . .
C8 C -0.0360(10) 0.4045(10) 0.3415(8) 0.078(5) Uani 1 1 d U . .
H8A H -0.0936 0.4141 0.3418 0.118 Uiso 1 1 calc R . .
H8B H -0.0022 0.4361 0.3590 0.118 Uiso 1 1 calc R . .
H8C H -0.0231 0.3699 0.3652 0.118 Uiso 1 1 calc R . .
C9 C 0.3854(14) 0.3973(11) 0.0595(9) 0.094(5) Uani 1 1 d U . .
C10 C 0.4797(13) 0.4076(12) 0.0692(9) 0.106(6) Uani 1 1 d U . .
H10A H 0.4984 0.4190 0.0311 0.159 Uiso 1 1 calc R . .
H10B H 0.5074 0.3724 0.0837 0.159 Uiso 1 1 calc R . .
H10C H 0.4922 0.4380 0.0989 0.159 Uiso 1 1 calc R . .
C11 C 0.3645(15) 0.3499(11) 0.0143(9) 0.105(6) Uani 1 1 d U . .
H11A H 0.3831 0.3604 -0.0240 0.158 Uiso 1 1 calc R . .
H11B H 0.3054 0.3440 0.0087 0.158 Uiso 1 1 calc R . .
H11C H 0.3916 0.3145 0.0292 0.158 Uiso 1 1 calc R . .
C12 C 0.3435(15) 0.4526(12) 0.0359(9) 0.107(6) Uani 1 1 d U . .
H12A H 0.3631 0.4634 -0.0020 0.160 Uiso 1 1 calc R . .
H12B H 0.3561 0.4832 0.0655 0.160 Uiso 1 1 calc R . .
H12C H 0.2844 0.4467 0.0293 0.160 Uiso 1 1 calc R . .
C23 C 0.5744(13) 0.4625(13) 0.2421(14) 0.114(4) Uani 1 1 d U . .
C24 C 0.6570(14) 0.4881(14) 0.2423(16) 0.125(5) Uani 1 1 d U . .
C25 C 0.7175(14) 0.4462(15) 0.2832(15) 0.143(8) Uani 1 1 d U . .
H25A H 0.7133 0.4075 0.2664 0.215 Uiso 1 1 calc R . .
H25B H 0.7024 0.4456 0.3242 0.215 Uiso 1 1 calc R . .
H25C H 0.7736 0.4599 0.2841 0.215 Uiso 1 1 calc R . .
C26 C 0.6732(19) 0.4800(17) 0.1820(16) 0.161(8) Uani 1 1 d U . .
H26A H 0.6372 0.5045 0.1552 0.241 Uiso 1 1 calc R . .
H26B H 0.6635 0.4400 0.1705 0.241 Uiso 1 1 calc R . .
H26C H 0.7301 0.4898 0.1786 0.241 Uiso 1 1 calc R . .
C27 C 0.6597(15) 0.5461(13) 0.2695(15) 0.141(8) Uani 1 1 d U . .
H27A H 0.6224 0.5715 0.2446 0.212 Uiso 1 1 calc R . .
H27B H 0.7152 0.5613 0.2718 0.212 Uiso 1 1 calc R . .
H27C H 0.6431 0.5439 0.3099 0.212 Uiso 1 1 calc R . .
C28 C 0.1900(15) 0.4566(12) 0.4602(9) 0.095(3) Uani 1 1 d U . .
C29 C 0.1735(18) 0.4867(12) 0.5172(10) 0.109(5) Uani 1 1 d U . .
C30 C 0.135(2) 0.4524(15) 0.5641(13) 0.154(8) Uani 1 1 d U . .
H30A H 0.0763 0.4477 0.5511 0.231 Uiso 1 1 calc R . .
H30B H 0.1421 0.4727 0.6026 0.231 Uiso 1 1 calc R . .
H30C H 0.1605 0.4147 0.5688 0.231 Uiso 1 1 calc R . .
C31 C 0.261(2) 0.4963(16) 0.5479(14) 0.159(8) Uani 1 1 d U . .
H31A H 0.2586 0.5120 0.5882 0.238 Uiso 1 1 calc R . .
H31B H 0.2890 0.5231 0.5241 0.238 Uiso 1 1 calc R . .
H31C H 0.2900 0.4598 0.5510 0.238 Uiso 1 1 calc R . .
C32 C 0.154(2) 0.5443(13) 0.5149(13) 0.153(8) Uani 1 1 d U . .
H32A H 0.1014 0.5496 0.4901 0.230 Uiso 1 1 calc R . .
H32B H 0.1961 0.5655 0.4973 0.230 Uiso 1 1 calc R . .
H32C H 0.1500 0.5584 0.5555 0.230 Uiso 1 1 calc R . .
C33 C 0.2718(14) 0.2500 0.5029(11) 0.079(4) Uani 1 2 d SU . .
C34 C 0.3105(16) 0.2500 0.5711(11) 0.091(5) Uani 1 2 d SU . .
C35 C 0.3960(17) 0.2500 0.5735(12) 0.107(8) Uani 1 2 d SU . .
H35A H 0.4204 0.2500 0.6156 0.160 Uiso 1 2 calc SR . .
H35B H 0.4135 0.2842 0.5534 0.160 Uiso 0.50 1 calc PR . .
H35C H 0.4135 0.2158 0.5534 0.160 Uiso 0.50 1 calc PR . .
C36 C 0.290(2) 0.3063(16) 0.5994(11) 0.153(9) Uani 1 1 d U . .
H36A H 0.3130 0.3068 0.6417 0.229 Uiso 1 1 calc R . .
H36B H 0.2304 0.3104 0.5967 0.229 Uiso 1 1 calc R . .
H36C H 0.3124 0.3379 0.5781 0.229 Uiso 1 1 calc R . .
C37 C 0.0561(15) 0.2500 0.4475(12) 0.082(4) Uani 1 2 d SU . .
C38 C -0.0043(16) 0.2500 0.4886(13) 0.082(5) Uani 1 2 d SU . .
C39 C -0.0629(15) 0.3029(12) 0.4791(13) 0.122(7) Uani 1 1 d U . .
H39A H -0.0912 0.3024 0.4382 0.182 Uiso 1 1 calc R . .
H39B H -0.0311 0.3382 0.4854 0.182 Uiso 1 1 calc R . .
H39C H -0.1030 0.3012 0.5079 0.182 Uiso 1 1 calc R . .
C40 C 0.0388(18) 0.2500 0.5486(13) 0.098(7) Uani 1 2 d SU . .
H40A H 0.0736 0.2161 0.5541 0.148 Uiso 0.50 1 calc PR . .
H40B H -0.0006 0.2495 0.5779 0.148 Uiso 1 2 calc SR . .
H40C H 0.0726 0.2844 0.5544 0.148 Uiso 0.50 1 calc PR . .
C41 C 0.595(2) 0.2500 0.1600(16) 0.102(4) Uani 1 2 d SU . .
C42 C 0.662(2) 0.2500 0.1261(18) 0.119(6) Uani 1 2 d SU . .
C43 C 0.640(3) 0.2500 0.0675(18) 0.137(9) Uani 1 2 d SU . .
H43A H 0.5997 0.2201 0.0570 0.205 Uiso 0.50 1 calc PR . .
H43B H 0.6883 0.2427 0.0469 0.205 Uiso 0.50 1 calc PR . .
H43C H 0.6170 0.2872 0.0551 0.205 Uiso 0.50 1 calc PR . .
C44 C 0.7221(19) 0.2944(3) 0.1472(15) 0.154(7) Uani 1 1 d U . .
H44A H 0.7343 0.2922 0.1910 0.231 Uiso 1 1 calc R . .
H44B H 0.6997 0.3322 0.1359 0.231 Uiso 1 1 calc R . .
H44C H 0.7722 0.2883 0.1287 0.231 Uiso 1 1 calc RD . .
C45 C 0.6079(16) 0.2500 0.3203(16) 0.111(5) Uani 1 2 d SU . .
C46 C 0.6887(17) 0.2500 0.3634(17) 0.127(6) Uani 1 2 d SU . .
C47 C 0.6961(19) 0.3033(3) 0.3999(16) 0.200(11) Uani 1 1 d DU . .
H47A H 0.7475 0.3027 0.4267 0.300 Uiso 1 1 calc R . .
H47B H 0.6504 0.3058 0.4238 0.300 Uiso 1 1 calc R . .
H47C H 0.6954 0.3364 0.3732 0.300 Uiso 1 1 calc R . .
C48 C 0.7544(16) 0.2500 0.3272(18) 0.137(10) Uani 1 2 d SU . .
H48A H 0.8064 0.2500 0.3532 0.206 Uiso 1 2 calc SR . .
H48B H 0.7508 0.2842 0.3018 0.206 Uiso 0.50 1 calc PR . .
H48C H 0.7508 0.2158 0.3018 0.206 Uiso 0.50 1 calc PR . .
N1S N 0.189(5) 0.7500 0.193(3) 0.34(3) Uiso 1 2 d SDU . .
C1S C 0.177(4) 0.7500 0.144(3) 0.32(3) Uiso 1 2 d SDU . .
C2S C 0.185(3) 0.7500 0.078(3) 0.29(3) Uiso 1 2 d SDU . .
H2SA H 0.1733 0.7883 0.0613 0.438 Uiso 0.50 1 calc PR . .
H2SB H 0.1466 0.7226 0.0571 0.438 Uiso 0.50 1 calc PR . .
H2SC H 0.2408 0.7392 0.0718 0.438 Uiso 0.50 1 calc PRD . .
N2S N 0.182(7) 0.2500 -0.204(4) 0.28(5) Uiso 0.50 2 d SPDU . .
C3S C 0.242(7) 0.2758(6) -0.184(4) 0.27(5) Uiso 0.25 1 d PDU . .
C4S C 0.326(7) 0.2500 -0.160(4) 0.28(5) Uiso 0.50 2 d SPDU . .
H4SA H 0.3580 0.2729 -0.1297 0.417 Uiso 0.25 1 d PRD . .
H4SB H 0.3146 0.2138 -0.1428 0.417 Uiso 0.25 1 d PRD . .
H4SC H 0.3570 0.2441 -0.1929 0.417 Uiso 0.25 1 d PRD . .

loop_
_atom_site_aniso_label
_atom_site_aniso_U_11
_atom_site_aniso_U_22
_atom_site_aniso_U_33
_atom_site_aniso_U_23
_atom_site_aniso_U_13
_atom_site_aniso_U_12
Gd1 0.0388(4) 0.0739(6) 0.0349(4) -0.0067(3) 0.0097(3) -0.0128(3)
Gd2 0.0416(4) 0.0637(5) 0.0365(4) 0.0036(3) -0.0011(3) 0.0012(3)
Gd3 0.0314(4) 0.1166(8) 0.0642(5) -0.0173(5) 0.0161(4) -0.0144(4)
Co1 0.0286(12) 0.0754(19) 0.0382(14) 0.000 0.0080(10) 0.000
Co2 0.103(2) 0.0784(18) 0.0703(16) 0.0149(14) 0.0162(14) 0.0088(15)
Co3 0.0244(11) 0.0585(16) 0.0328(12) 0.000 0.0029(9) 0.000
Co4 0.032(2) 0.065(3) 0.054(3) 0.002(2) 0.000(2) -0.007(2)
Gd4 0.0408(10) 0.0668(12) 0.0571(17) 0.0076(12) 0.0061(11) -0.0088(8)
O1 0.051(5) 0.075(5) 0.054(4) 0.001(4) 0.002(4) -0.007(4)
O2 0.039(5) 0.072(5) 0.049(5) -0.002(5) 0.004(4) -0.012(4)
O3 0.034(5) 0.073(6) 0.050(6) 0.005(6) 0.001(4) -0.007(5)
O17 0.073(7) 0.082(7) 0.122(9) 0.014(7) 0.029(7) 0.022(7)
O18 0.089(8) 0.092(9) 0.121(9) 0.022(8) 0.022(8) 0.025(7)
C13 0.087(7) 0.089(7) 0.123(8) 0.016(7) 0.026(7) 0.027(6)
C14 0.099(10) 0.096(9) 0.132(11) 0.013(9) 0.031(9) 0.031(8)
C15 0.104(15) 0.096(11) 0.133(16) 0.011(13) 0.035(15) 0.033(11)
C16 0.133(18) 0.117(17) 0.135(13) 0.017(14) 0.049(13) 0.028(17)
C17 0.095(12) 0.12(2) 0.18(2) -0.01(2) 0.030(16) 0.030(15)
O27 0.081(6) 0.069(5) 0.097(7) -0.004(5) 0.017(5) -0.025(5)
O28 0.077(6) 0.059(5) 0.086(7) -0.007(4) 0.015(5) -0.014(4)
C50 0.081(6) 0.066(4) 0.093(6) -0.008(4) 0.015(5) -0.023(4)
C51 0.087(8) 0.072(7) 0.097(8) -0.012(6) 0.009(7) -0.018(6)
C52 0.102(14) 0.106(19) 0.13(2) -0.022(16) -0.003(18) 0.012(13)
C53 0.099(12) 0.077(12) 0.102(14) -0.018(11) 0.015(12) -0.028(10)
C54 0.104(14) 0.084(13) 0.094(10) -0.016(10) 0.014(12) -0.026(12)
O19 0.121(9) 0.096(9) 0.078(10) 0.034(8) 0.018(8) 0.001(7)
O20 0.117(8) 0.100(8) 0.076(6) 0.031(6) 0.026(6) -0.007(7)
C18 0.121(8) 0.101(8) 0.079(8) 0.033(6) 0.023(7) -0.006(7)
C19 0.129(9) 0.107(9) 0.089(9) 0.035(8) 0.026(8) -0.012(8)
C20 0.129(13) 0.124(15) 0.103(16) 0.028(13) 0.032(12) -0.015(12)
C21 0.141(15) 0.112(14) 0.095(12) 0.041(11) 0.020(12) -0.023(12)
C22 0.139(18) 0.115(15) 0.100(15) 0.029(13) 0.024(15) -0.020(13)
Gd4' 0.0417(13) 0.0549(11) 0.0427(9) -0.0054(7) 0.0079(10) -0.0095(10)
Co4' 0.059(3) 0.091(4) 0.041(4) 0.006(3) 0.013(3) -0.006(3)
O1' 0.045(6) 0.079(6) 0.056(5) -0.005(5) -0.004(5) -0.001(6)
O2' 0.042(4) 0.074(5) 0.048(5) -0.001(4) 0.009(4) -0.010(4)
O3' 0.039(4) 0.071(5) 0.053(6) 0.003(5) -0.003(4) -0.009(4)
O17' 0.073(6) 0.082(7) 0.119(8) 0.014(7) 0.026(6) 0.018(6)
O18' 0.086(9) 0.090(8) 0.121(9) 0.022(7) 0.023(8) 0.026(7)
C13' 0.084(8) 0.087(7) 0.120(8) 0.016(7) 0.027(7) 0.025(6)
C14' 0.097(9) 0.093(9) 0.129(10) 0.012(8) 0.030(8) 0.028(7)
C15' 0.13(2) 0.111(19) 0.13(2) -0.006(15) 0.030(16) 0.025(15)
C16' 0.109(17) 0.093(16) 0.142(17) 0.017(14) 0.024(15) 0.030(13)
C17' 0.114(14) 0.109(14) 0.130(16) 0.011(14) 0.046(12) 0.035(12)
O27' 0.079(7) 0.062(5) 0.088(6) -0.004(5) 0.015(5) -0.021(5)
O29' 0.089(8) 0.068(6) 0.086(6) -0.020(6) 0.014(6) -0.022(5)
C50' 0.084(6) 0.066(4) 0.093(6) -0.011(5) 0.013(5) -0.021(4)
C51' 0.088(7) 0.071(6) 0.098(8) -0.008(6) 0.011(7) -0.026(5)
C52' 0.094(13) 0.080(12) 0.107(12) -0.019(10) 0.007(11) -0.023(11)
C53' 0.089(10) 0.092(15) 0.114(16) -0.018(14) 0.012(13) -0.023(10)
C54' 0.13(2) 0.094(18) 0.114(14) 0.013(13) -0.002(18) -0.041(15)
O19' 0.123(8) 0.103(9) 0.080(8) 0.034(7) 0.024(7) -0.001(7)
O20' 0.116(9) 0.101(8) 0.075(8) 0.029(7) 0.031(7) -0.010(8)
C18' 0.122(8) 0.104(8) 0.082(8) 0.033(7) 0.027(7) -0.008(8)
C19' 0.128(10) 0.108(10) 0.091(10) 0.035(8) 0.027(9) -0.012(9)
C20' 0.127(13) 0.130(17) 0.097(18) 0.018(16) 0.040(12) -0.018(14)
C21' 0.144(17) 0.108(17) 0.089(12) 0.046(12) 0.030(13) -0.018(17)
C22' 0.140(15) 0.108(11) 0.102(14) 0.037(11) 0.027(13) -0.015(12)
P1 0.0286(16) 0.065(2) 0.055(2) -0.0092(18) 0.0063(15) -0.0013(16)
P2 0.0386(18) 0.073(2) 0.049(2) 0.0018(17) 0.0002(15) -0.0123(16)
P3 0.057(2) 0.091(3) 0.054(2) 0.000(2) 0.0225(18) -0.019(2)
O4 0.028(4) 0.068(4) 0.049(4) -0.006(3) 0.008(3) -0.003(3)
O5 0.034(4) 0.063(5) 0.056(4) 0.002(4) 0.006(4) 0.003(4)
O6 0.035(4) 0.068(4) 0.062(4) -0.015(3) 0.008(3) -0.003(3)
O7 0.060(4) 0.083(6) 0.052(5) 0.010(4) 0.014(4) -0.010(4)
O8 0.047(4) 0.096(5) 0.052(4) -0.001(4) 0.020(3) -0.012(4)
O9 0.065(5) 0.093(4) 0.057(4) -0.005(3) 0.022(4) -0.023(4)
O10 0.031(6) 0.104(6) 0.049(7) 0.000 0.005(4) 0.000
O11 0.027(5) 0.065(6) 0.043(5) 0.000 -0.006(4) 0.000
O12 0.028(4) 0.057(5) 0.037(4) -0.001(3) 0.004(3) -0.004(3)
O13 0.046(6) 0.078(6) 0.031(5) 0.000 0.001(4) 0.000
O14 0.028(6) 0.081(6) 0.038(5) 0.000 0.000(4) 0.000
O15 0.089(9) 0.123(7) 0.057(7) -0.042(6) 0.004(7) -0.005(7)
O15' 0.095(10) 0.124(8) 0.052(6) -0.032(6) 0.015(7) 0.002(7)
O16 0.069(6) 0.132(8) 0.073(4) -0.038(5) 0.028(4) -0.019(5)
O21 0.056(4) 0.103(7) 0.108(8) -0.009(6) 0.030(4) -0.032(4)
O22 0.056(6) 0.127(7) 0.213(12) -0.028(8) -0.003(6) -0.028(6)
O23 0.027(5) 0.206(12) 0.084(7) -0.004(7) 0.006(4) -0.004(5)
O24 0.066(6) 0.111(8) 0.087(7) 0.001(6) 0.037(6) 0.002(5)
O25 0.050(5) 0.149(9) 0.033(4) -0.002(4) 0.004(4) -0.006(5)
O26 0.045(6) 0.137(9) 0.055(6) 0.006(6) 0.026(6) 0.006(6)
O26' 0.051(6) 0.134(7) 0.059(6) 0.000 0.022(5) 0.000
O30 0.068(7) 0.090(8) 0.067(7) 0.026(6) -0.012(7) 0.009(6)
O31 0.050(5) 0.094(8) 0.072(9) 0.020(7) -0.033(5) 0.000(5)
C69 0.062(6) 0.100(8) 0.078(8) 0.023(7) -0.027(6) 0.006(6)
C70 0.072(9) 0.114(12) 0.090(11) 0.027(11) -0.031(9) 0.019(9)
C71 0.069(11) 0.12(2) 0.108(18) 0.034(18) -0.038(14) 0.011(15)
C72 0.087(19) 0.114(14) 0.11(2) 0.028(15) -0.020(18) 0.020(13)
C73 0.090(19) 0.14(2) 0.094(13) 0.022(16) -0.040(12) 0.023(19)
N3S 0.118(9) 0.098(10) 0.042(5) 0.007(6) -0.011(6) 0.010(8)
C5S 0.122(11) 0.103(11) 0.054(7) 0.001(8) -0.007(9) 0.009(10)
C6S 0.32(8) 0.14(5) 0.045(19) -0.01(3) 0.01(3) 0.07(6)
O30' 0.086(8) 0.088(8) 0.054(6) 0.019(5) -0.004(7) 0.012(7)
O31' 0.110(9) 0.092(9) 0.032(5) 0.010(5) -0.013(6) 0.014(8)
C69' 0.110(8) 0.093(9) 0.046(5) 0.015(5) -0.010(6) 0.010(7)
C70' 0.123(12) 0.102(12) 0.051(7) 0.023(8) -0.010(9) 0.006(11)
C71' 0.14(2) 0.101(14) 0.078(19) 0.026(13) 0.001(19) 0.007(16)
C72' 0.135(18) 0.12(2) 0.048(13) 0.012(16) -0.011(13) 0.014(18)
C73' 0.131(17) 0.12(2) 0.063(17) 0.007(18) -0.021(13) 0.007(18)
N3S' 0.055(5) 0.099(9) 0.078(9) 0.020(7) -0.032(5) 0.003(6)
C5S' 0.063(7) 0.110(10) 0.082(9) 0.018(8) -0.031(7) -0.001(7)
C6S' 0.072(12) 0.120(14) 0.085(13) 0.014(13) -0.038(11) -0.006(12)
O33 0.064(4) 0.071(5) 0.053(4) 0.002(3) -0.006(3) -0.010(4)
O1W 0.110(18) 0.114(16) 0.088(13) 0.011(10) -0.028(12) 0.027(14)
O1W' 0.127(17) 0.121(17) 0.095(15) 0.041(12) -0.028(13) -0.008(14)
C1 0.043(6) 0.102(10) 0.053(6) 0.002(6) -0.010(5) -0.015(6)
C2 0.058(9) 0.162(16) 0.073(11) 0.009(12) -0.010(7) -0.046(10)
C3 0.064(10) 0.100(10) 0.071(11) -0.005(8) -0.023(8) -0.001(8)
C4 0.061(9) 0.106(12) 0.062(8) -0.015(9) -0.015(7) -0.011(9)
C5 0.029(5) 0.090(9) 0.077(8) -0.016(7) 0.008(5) 0.008(6)
C6 0.044(8) 0.102(11) 0.099(11) -0.001(9) 0.005(9) 0.015(8)
C7 0.043(8) 0.111(12) 0.105(13) -0.021(10) 0.008(9) -0.012(9)
C8 0.043(8) 0.114(13) 0.082(9) -0.015(9) 0.022(7) 0.013(9)
C9 0.097(10) 0.136(12) 0.055(6) 0.010(7) 0.030(7) -0.041(10)
C10 0.097(10) 0.154(17) 0.074(11) 0.017(11) 0.040(9) -0.047(11)
C11 0.114(14) 0.149(14) 0.059(9) -0.002(10) 0.037(10) -0.044(12)
C12 0.120(14) 0.140(14) 0.064(11) 0.019(9) 0.027(11) -0.035(12)
C23 0.052(5) 0.121(8) 0.168(10) -0.020(8) 0.010(7) -0.025(6)
C24 0.056(7) 0.144(10) 0.175(12) -0.025(10) 0.022(9) -0.027(7)
C25 0.057(10) 0.184(17) 0.188(18) -0.038(16) 0.010(12) 0.002(12)
C26 0.107(16) 0.20(2) 0.177(15) -0.018(15) 0.039(13) -0.026(17)
C27 0.080(13) 0.141(13) 0.21(2) -0.024(14) 0.026(15) -0.051(11)
C28 0.101(8) 0.123(7) 0.060(5) -0.035(5) 0.013(6) -0.003(7)
C29 0.136(10) 0.126(10) 0.071(7) -0.037(7) 0.033(8) -0.009(9)
C30 0.194(19) 0.162(17) 0.118(15) -0.018(14) 0.070(15) -0.018(17)
C31 0.162(14) 0.20(2) 0.111(15) -0.064(15) 0.007(12) -0.037(14)
C32 0.23(2) 0.134(12) 0.112(16) -0.036(12) 0.070(15) 0.012(15)
C33 0.041(8) 0.161(12) 0.034(8) 0.000 0.001(6) 0.000
C34 0.058(9) 0.178(14) 0.034(8) 0.000 -0.004(8) 0.000
C35 0.062(10) 0.20(2) 0.048(13) 0.000 -0.019(10) 0.000
C36 0.153(17) 0.23(2) 0.068(12) -0.039(12) -0.021(13) 0.051(15)
C37 0.046(7) 0.139(9) 0.064(7) 0.000 0.025(6) 0.000
C38 0.048(9) 0.131(11) 0.071(9) 0.000 0.024(7) 0.000
C39 0.088(13) 0.139(17) 0.133(16) -0.029(13) -0.003(11) 0.029(11)
C40 0.066(14) 0.16(2) 0.070(10) 0.000 0.024(10) 0.000
C41 0.092(8) 0.124(9) 0.100(8) 0.000 0.060(7) 0.000
C42 0.105(10) 0.152(12) 0.115(11) 0.000 0.071(9) 0.000
C43 0.14(2) 0.17(2) 0.110(12) 0.000 0.070(13) 0.000
C44 0.136(13) 0.182(16) 0.153(14) 0.003(10) 0.052(12) -0.031(9)
C45 0.026(8) 0.216(14) 0.091(11) 0.000 0.003(8) 0.000
C46 0.036(9) 0.232(17) 0.109(13) 0.000 -0.011(8) 0.000
C47 0.107(16) 0.30(2) 0.17(2) -0.080(14) -0.056(14) 0.048(16)
C48 0.029(9) 0.24(3) 0.14(2) 0.000 -0.005(12) 0.000

loop_
_atom_type_symbol
_atom_type_description
_atom_type_scat_dispersion_real
_atom_type_scat_dispersion_imag
_atom_type_scat_source
C C 0.0033 0.0016 'International Tables Vol C Tables 4.2.6.8 and 6.1.1.4'
H H 0.0000 0.0000 'International Tables Vol C Tables 4.2.6.8 and 6.1.1.4'
O O 0.0106 0.0060 'International Tables Vol C Tables 4.2.6.8 and 6.1.1.4'
P P 0.1023 0.0942 'International Tables Vol C Tables 4.2.6.8 and 6.1.1.4'
Co Co 0.3494 0.9721 'International Tables Vol C Tables 4.2.6.8 and 6.1.1.4'
Gd Gd -0.1653 3.9035 'International Tables Vol C Tables 4.2.6.8 and 6.1.1.4'
N N 0.0061 0.0033 'International Tables Vol C Tables 4.2.6.8 and 6.1.1.4'

loop_
_geom_angle_atom_site_label_1
_geom_angle_atom_site_label_2
_geom_angle_atom_site_label_3
_geom_angle
_geom_angle_site_symmetry_1
_geom_angle_site_symmetry_3
O15 Gd1 O3' 68.4(9) . .
O15 Gd1 O26 89.7(10) . .
O3' Gd1 O26 158.1(10) . .
O15 Gd1 O25 79.3(8) . .
O3' Gd1 O25 92.9(6) . .
O26 Gd1 O25 83.0(7) . .
O15 Gd1 O14 150.9(7) . .
O3' Gd1 O14 90.8(7) . .
O26 Gd1 O14 109.8(8) . .
O25 Gd1 O14 81.8(5) . .
O15 Gd1 O3 86.7(9) . .
O3' Gd1 O3 21.8(7) . .
O26 Gd1 O3 167.7(8) . .
O25 Gd1 O3 84.7(6) . .
O14 Gd1 O3 69.7(7) . .
O15 Gd1 O4 132.4(7) . .
O3' Gd1 O4 105.2(6) . .
O26 Gd1 O4 88.9(6) . .
O25 Gd1 O4 147.4(5) . .
O14 Gd1 O4 71.4(4) . .
O3 Gd1 O4 102.2(5) . .
O15 Gd1 O15' 30.3(10) . .
O3' Gd1 O15' 98.0(11) . .
O26 Gd1 O15' 60.2(12) . .
O25 Gd1 O15' 83.5(9) . .
O14 Gd1 O15' 163.1(9) . .
O3 Gd1 O15' 117.0(11) . .
O4 Gd1 O15' 119.4(9) . .
O15 Gd1 O6 75.6(7) . .
O3' Gd1 O6 69.1(6) . .
O26 Gd1 O6 106.1(7) . .
O25 Gd1 O6 153.2(4) . .
O14 Gd1 O6 117.0(4) . .
O3 Gd1 O6 84.4(6) . .
O4 Gd1 O6 59.2(3) . .
O15' Gd1 O6 79.7(9) . .
O15 Gd1 O26' 124.5(7) . .
O3' Gd1 O26' 159.6(7) . .
O26 Gd1 O26' 38.8(8) . .
O25 Gd1 O26' 75.9(5) . .
O14 Gd1 O26' 71.0(4) . .
O3 Gd1 O26' 138.1(7) . .
O4 Gd1 O26' 78.2(5) . .
O15' Gd1 O26' 97.5(10) . .
O6 Gd1 O26' 126.9(4) . .
O15 Gd1 P1 103.9(7) . .
O3' Gd1 P1 88.4(5) . .
O26 Gd1 P1 96.8(6) . .
O25 Gd1 P1 176.8(4) . .
O14 Gd1 P1 95.3(3) . .
O3 Gd1 P1 95.5(5) . .
O4 Gd1 P1 29.4(3) . .
O15' Gd1 P1 99.3(8) . .
O6 Gd1 P1 29.9(2) . .
O26' Gd1 P1 102.0(4) . .
O15 Gd1 Co3 156.8(7) . .
O3' Gd1 Co3 93.7(6) . .
O26 Gd1 Co3 107.3(7) . .
O25 Gd1 Co3 117.6(4) . .
O14 Gd1 Co3 36.2(3) . .
O3 Gd1 Co3 79.7(5) . .
O4 Gd1 Co3 36.1(2) . .
O15' Gd1 Co3 155.4(8) . .
O6 Gd1 Co3 84.4(2) . .
O26' Gd1 Co3 77.1(3) . .
P1 Gd1 Co3 59.34(8) . .
O7 Gd2 O5 94.0(4) . .
O7 Gd2 O31' 83.7(9) . .
O5 Gd2 O31' 142.9(6) . .
O7 Gd2 O11 143.7(4) . .
O5 Gd2 O11 89.0(4) . .
O31' Gd2 O11 114.4(7) . .
O7 Gd2 O13 88.6(4) . .
O5 Gd2 O13 143.2(4) . .
O31' Gd2 O13 73.9(6) . .
O11 Gd2 O13 68.6(4) . .
O7 Gd2 N3S' 140.9(10) . .
O5 Gd2 N3S' 86.4(12) . .
O31' Gd2 N3S' 73.4(16) . .
O11 Gd2 N3S' 75.4(10) . .
O13 Gd2 N3S' 113.8(10) . .
O7 Gd2 O31 143.0(9) . .
O5 Gd2 O31 81.9(10) . .
O31' Gd2 O31 78.4(13) . .
O11 Gd2 O31 73.2(9) . .
O13 Gd2 O31 116.4(9) . .
N3S' Gd2 O31 5(2) . .
O7 Gd2 O12 75.5(3) . .
O5 Gd2 O12 74.8(3) . .
O31' Gd2 O12 138.7(8) . .
O11 Gd2 O12 70.4(4) . .
O13 Gd2 O12 70.4(4) . .
N3S' Gd2 O12 140.9(12) . .
O31 Gd2 O12 136.7(10) . .
O7 Gd2 O30 90.7(7) . .
O5 Gd2 O30 72.8(7) . .
O31' Gd2 O30 70.3(9) . .
O11 Gd2 O30 124.5(7) . .
O13 Gd2 O30 144.0(7) . .
N3S' Gd2 O30 52.1(10) . .
O31 Gd2 O30 52.8(10) . .
O12 Gd2 O30 143.7(7) . .
O7 Gd2 O30' 71.0(7) . .
O5 Gd2 O30' 91.6(5) . .
O31' Gd2 O30' 52.5(6) . .
O11 Gd2 O30' 145.2(7) . .
O13 Gd2 O30' 123.6(6) . .
N3S' Gd2 O30' 69.9(12) . .
O31 Gd2 O30' 72.4(11) . .
O12 Gd2 O30' 142.8(7) . .
O30 Gd2 O30' 26.2(7) . .
O7 Gd2 N3S 82.9(7) . .
O5 Gd2 N3S 138.1(7) . .
O31' Gd2 N3S 4.9(9) . .
O11 Gd2 N3S 117.6(7) . .
O13 Gd2 N3S 78.7(7) . .
N3S' Gd2 N3S 71.5(14) . .
O31 Gd2 N3S 76.4(12) . .
O12 Gd2 N3S 142.3(7) . .
O30 Gd2 N3S 65.5(9) . .
O30' Gd2 N3S 47.7(7) . .
O7 Gd2 C69' 74.3(8) . .
O5 Gd2 C69' 117.8(5) . .
O31' Gd2 C69' 26.2(4) . .
O11 Gd2 C69' 134.7(7) . .
O13 Gd2 C69' 98.2(5) . .
N3S' Gd2 C69' 71.1(14) . .
O31 Gd2 C69' 75.3(12) . .
O12 Gd2 C69' 148.0(8) . .
O30 Gd2 C69' 47.4(8) . .
O30' Gd2 C69' 26.4(3) . .
N3S Gd2 C69' 21.5(7) . .
O24 Gd3 O22 108.4(8) . .
O24 Gd3 O23 79.3(8) . .
O22 Gd3 O23 80.5(7) . .
O24 Gd3 O1' 143.1(9) . .
O22 Gd3 O1' 99.5(8) . .
O23 Gd3 O1' 82.0(6) . .
O24 Gd3 O10 79.8(7) . .
O22 Gd3 O10 160.3(7) . .
O23 Gd3 O10 83.5(5) . .
O1' Gd3 O10 66.6(7) . .
O24 Gd3 O1 171.2(9) . .
O22 Gd3 O1 75.5(7) . .
O23 Gd3 O1 93.8(6) . .
O1' Gd3 O1 28.9(7) . .
O10 Gd3 O1 94.1(6) . .
O24 Gd3 O24' 31.7(9) . .
O22 Gd3 O24' 77.8(9) . .
O23 Gd3 O24' 81.8(8) . .
O1' Gd3 O24' 163.9(9) . .
O10 Gd3 O24' 111.4(8) . .
O1 Gd3 O24' 153.3(9) . .
O24 Gd3 O8 78.6(7) . .
O22 Gd3 O8 126.5(6) . .
O23 Gd3 O8 149.5(6) . .
O1' Gd3 O8 103.9(6) . .
O10 Gd3 O8 72.1(5) . .
O1 Gd3 O8 105.8(6) . .
O24' Gd3 O8 90.1(8) . .
O24 Gd3 O9 123.0(7) . .
O22 Gd3 O9 75.9(6) . .
O23 Gd3 O9 151.7(6) . .
O1' Gd3 O9 86.5(6) . .
O10 Gd3 O9 115.3(4) . .
O1 Gd3 O9 65.3(6) . .
O24' Gd3 O9 108.0(8) . .
O8 Gd3 O9 58.6(4) . .
O24 Gd3 O24 14.0(8) . 4_565
O22 Gd3 O24 120.0(7) . 4_565
O23 Gd3 O24 75.2(7) . 4_565
O1' Gd3 O24 129.3(8) . 4_565
O10 Gd3 O24 66.3(5) . 4_565
O1 Gd3 O24 158.1(7) . 4_565
O24' Gd3 O24 45.2(9) . 4_565
O8 Gd3 O24 78.3(6) . 4_565
O9 Gd3 O24 130.7(6) . 4_565
O24 Gd3 P3 100.2(7) . .
O22 Gd3 P3 100.8(5) . .
O23 Gd3 P3 178.7(5) . .
O1' Gd3 P3 97.7(5) . .
O10 Gd3 P3 95.2(3) . .
O1 Gd3 P3 86.6(5) . .
O24' Gd3 P3 98.4(7) . .
O8 Gd3 P3 29.3(3) . .
O9 Gd3 P3 29.4(3) . .
O24 Gd3 P3 104.1(5) 4_565 .
O24 Gd3 Co1 82.3(7) . .
O22 Gd3 Co1 159.8(5) . .
O23 Gd3 Co1 118.9(5) . .
O1' Gd3 Co1 79.3(6) . .
O10 Gd3 Co1 35.9(3) . .
O1 Gd3 Co1 96.5(5) . .
O24' Gd3 Co1 108.7(8) . .
O8 Gd3 Co1 37.0(3) . .
O9 Gd3 Co1 83.8(3) . .
O24 Gd3 Co1 73.5(5) 4_565 .
P3 Gd3 Co1 59.77(10) . .
O12 Co1 O12 79.6(5) . 4_565
O12 Co1 O13 83.7(4) . .
O12 Co1 O13 83.7(4) 4_565 .
O12 Co1 O10 97.9(4) . .
O12 Co1 O10 97.9(4) 4_565 .
O13 Co1 O10 177.8(6) . .
O12 Co1 O8 172.6(4) . 4_565
O12 Co1 O8 93.0(4) 4_565 4_565
O13 Co1 O8 95.0(4) . 4_565
O10 Co1 O8 83.5(4) . 4_565
O12 Co1 O8 93.0(4) . .
O12 Co1 O8 172.6(4) 4_565 .
O13 Co1 O8 95.0(4) . .
O10 Co1 O8 83.5(4) . .
O8 Co1 O8 94.3(6) 4_565 .
O12 Co1 Gd2 89.6(3) . 4_565
O12 Co1 Gd2 43.5(2) 4_565 4_565
O13 Co1 Gd2 42.5(2) . 4_565
O10 Co1 Gd2 138.7(2) . 4_565
O8 Co1 Gd2 84.7(3) 4_565 4_565
O8 Co1 Gd2 136.8(3) . 4_565
O12 Co1 Gd2 43.5(2) . .
O12 Co1 Gd2 89.6(3) 4_565 .
O13 Co1 Gd2 42.5(2) . .
O10 Co1 Gd2 138.7(2) . .
O8 Co1 Gd2 136.8(3) 4_565 .
O8 Co1 Gd2 84.7(3) . .
Gd2 Co1 Gd2 68.17(5) 4_565 .
O12 Co1 Gd3 90.4(2) . .
O12 Co1 Gd3 136.6(3) 4_565 .
O13 Co1 Gd3 137.4(2) . .
O10 Co1 Gd3 41.4(2) . .
O8 Co1 Gd3 95.4(3) 4_565 .
O8 Co1 Gd3 43.1(3) . .
Gd2 Co1 Gd3 179.88(8) 4_565 .
Gd2 Co1 Gd3 111.72(2) . .
O12 Co1 Gd3 136.6(3) . 4_565
O12 Co1 Gd3 90.4(2) 4_565 4_565
O13 Co1 Gd3 137.4(2) . 4_565
O10 Co1 Gd3 41.4(2) . 4_565
O8 Co1 Gd3 43.1(3) 4_565 4_565
O8 Co1 Gd3 95.4(3) . 4_565
Gd2 Co1 Gd3 111.71(2) 4_565 4_565
Gd2 Co1 Gd3 179.88(8) . 4_565
Gd3 Co1 Gd3 68.40(6) . 4_565
O18' Co2 O33 129.6(11) . .
O18' Co2 O19' 102.2(15) . .
O33 Co2 O19' 120.0(12) . .
O18' Co2 O19 77.5(15) . .
O33 Co2 O19 134.1(11) . .
O19' Co2 O19 26.5(12) . .
O18' Co2 O18 25.5(12) . .
O33 Co2 O18 121.4(10) . .
O19' Co2 O18 118.2(15) . .
O19 Co2 O18 97.7(14) . .
O18' Co2 O1W 123.2(14) . .
O33 Co2 O1W 92.2(10) . .
O19' Co2 O1W 79.9(16) . .
O19 Co2 O1W 101.3(15) . .
O18 Co2 O1W 104.1(14) . .
O18' Co2 O1W' 100.1(16) . .
O33 Co2 O1W' 95.2(11) . .
O19' Co2 O1W' 104.3(15) . .
O19 Co2 O1W' 118.1(14) . .
O18 Co2 O1W' 76.9(16) . .
O1W Co2 O1W' 30.3(12) . .
O18' Co2 Gd4 126.3(11) . .
O33 Co2 Gd4 40.8(3) . .
O19' Co2 Gd4 86.8(11) . .
O19 Co2 Gd4 93.8(10) . .
O18 Co2 Gd4 140.5(10) . .
O1W Co2 Gd4 110.5(9) . .
O1W' Co2 Gd4 129.1(11) . .
O18' Co2 Gd4' 91.2(10) . .
O33 Co2 Gd4' 39.4(3) . .
O19' Co2 Gd4' 136.2(11) . .
O19 Co2 Gd4' 127.6(10) . .
O18 Co2 Gd4' 91.1(10) . .
O1W Co2 Gd4' 126.4(10) . .
O1W' Co2 Gd4' 114.2(10) . .
Gd4 Co2 Gd4' 52.99(7) . .
O12 Co3 O12 78.8(5) . 4_565
O12 Co3 O11 82.9(4) . .
O12 Co3 O11 83.0(4) 4_565 .
O12 Co3 O4 172.3(4) . 4_565
O12 Co3 O4 93.5(4) 4_565 4_565
O11 Co3 O4 95.2(4) . 4_565
O12 Co3 O4 93.5(4) . .
O12 Co3 O4 172.3(4) 4_565 .
O11 Co3 O4 95.2(4) . .
O4 Co3 O4 94.2(5) 4_565 .
O12 Co3 O14 99.7(4) . .
O12 Co3 O14 99.7(4) 4_565 .
O11 Co3 O14 176.6(5) . .
O4 Co3 O14 82.5(4) 4_565 .
O4 Co3 O14 82.5(4) . .
O12 Co3 Gd2 43.3(2) . .
O12 Co3 Gd2 89.0(3) 4_565 .
O11 Co3 Gd2 42.0(2) . .
O4 Co3 Gd2 136.5(3) 4_565 .
O4 Co3 Gd2 84.7(3) . .
O14 Co3 Gd2 139.78(18) . .
O12 Co3 Gd2 89.0(3) . 4_565
O12 Co3 Gd2 43.3(2) 4_565 4_565
O11 Co3 Gd2 42.0(2) . 4_565
O4 Co3 Gd2 84.7(3) 4_565 4_565
O4 Co3 Gd2 136.5(3) . 4_565
O14 Co3 Gd2 139.78(18) . 4_565
Gd2 Co3 Gd2 67.94(5) . 4_565
O12 Co3 Gd1 137.7(3) . 4_565
O12 Co3 Gd1 91.2(3) 4_565 4_565
O11 Co3 Gd1 137.0(2) . 4_565
O4 Co3 Gd1 42.4(3) 4_565 4_565
O4 Co3 Gd1 95.2(3) . 4_565
O14 Co3 Gd1 41.18(18) . 4_565
Gd2 Co3 Gd1 178.96(7) . 4_565
Gd2 Co3 Gd1 111.55(2) 4_565 4_565
O12 Co3 Gd1 91.2(3) . .
O12 Co3 Gd1 137.7(3) 4_565 .
O11 Co3 Gd1 137.0(2) . .
O4 Co3 Gd1 95.2(3) 4_565 .
O4 Co3 Gd1 42.4(3) . .
O14 Co3 Gd1 41.18(18) . .
Gd2 Co3 Gd1 111.55(2) . .
Gd2 Co3 Gd1 178.96(7) 4_565 .
Gd1 Co3 Gd1 68.94(5) 4_565 .
O6 Co4 O17 92.8(10) . .
O6 Co4 O16 91.7(6) . .
O17 Co4 O16 91.3(11) . .
O6 Co4 O2 104.5(7) . .
O17 Co4 O2 162.7(11) . .
O16 Co4 O2 87.8(7) . .
O6 Co4 O33 93.5(5) . .
O17 Co4 O33 102.5(11) . .
O16 Co4 O33 165.0(6) . .
O2 Co4 O33 77.3(6) . .
O6 Co4 O28 160.7(8) . .
O17 Co4 O28 87.1(12) . .
O16 Co4 O28 107.6(8) . .
O2 Co4 O28 76.8(9) . .
O33 Co4 O28 67.8(7) . .
O6 Co4 Gd4 117.2(4) . .
O17 Co4 Gd4 127.5(9) . .
O16 Co4 Gd4 126.6(4) . .
O2 Co4 Gd4 43.8(5) . .
O33 Co4 Gd4 39.2(3) . .
O28 Co4 Gd4 50.6(7) . .
O33 Gd4 O21 164.7(5) . .
O33 Gd4 O20 79.4(10) . .
O21 Gd4 O20 90.4(10) . .
O33 Gd4 O9 87.5(4) . .
O21 Gd4 O9 80.4(5) . .
O20 Gd4 O9 85.9(10) . .
O33 Gd4 O2 75.8(5) . .
O21 Gd4 O2 118.2(6) . .
O20 Gd4 O2 144.6(10) . .
O9 Gd4 O2 117.4(6) . .
O33 Gd4 O27 114.9(7) . .
O21 Gd4 O27 74.9(8) . .
O20 Gd4 O27 84.5(12) . .
O9 Gd4 O27 153.4(7) . .
O2 Gd4 O27 83.6(8) . .
O33 Gd4 O1 100.2(6) . .
O21 Gd4 O1 83.5(6) . .
O20 Gd4 O1 151.8(11) . .
O9 Gd4 O1 65.9(6) . .
O2 Gd4 O1 58.9(7) . .
O27 Gd4 O1 119.8(8) . .
O33 Gd4 O28 63.7(6) . .
O21 Gd4 O28 125.6(7) . .
O20 Gd4 O28 78.4(11) . .
O9 Gd4 O28 149.2(7) . .
O2 Gd4 O28 68.2(8) . .
O27 Gd4 O28 51.3(9) . .
O1 Gd4 O28 127.1(8) . .
O33 Gd4 C50 89.5(9) . .
O21 Gd4 C50 100.6(9) . .
O20 Gd4 C50 83.3(12) . .
O9 Gd4 C50 169.2(9) . .
O2 Gd4 C50 71.8(9) . .
O27 Gd4 C50 25.7(10) . .
O1 Gd4 C50 124.9(9) . .
O28 Gd4 C50 25.9(10) . .
O33 Gd4 P2 89.0(3) . .
O21 Gd4 P2 100.4(4) . .
O20 Gd4 P2 167.9(10) . .
O9 Gd4 P2 90.4(3) . .
O2 Gd4 P2 31.2(5) . .
O27 Gd4 P2 103.5(7) . .
O1 Gd4 P2 27.7(5) . .
O28 Gd4 P2 99.4(6) . .
C50 Gd4 P2 99.9(8) . .
O33 Gd4 Co2 36.4(3) . .
O21 Gd4 Co2 138.2(4) . .
O20 Gd4 Co2 49.2(8) . .
O9 Gd4 Co2 103.1(3) . .
O2 Gd4 Co2 97.5(5) . .
O27 Gd4 Co2 89.2(7) . .
O1 Gd4 Co2 136.5(5) . .
O28 Gd4 Co2 47.1(6) . .
C50 Gd4 Co2 68.9(9) . .
P2 Gd4 Co2 121.04(12) . .
O33 Gd4 Co4 41.4(3) . .
O21 Gd4 Co4 153.9(4) . .
O20 Gd4 Co4 106.2(9) . .
O9 Gd4 Co4 120.0(3) . .
O2 Gd4 Co4 40.0(5) . .
O27 Gd4 Co4 86.5(6) . .
O1 Gd4 Co4 90.4(5) . .
O28 Gd4 Co4 43.0(6) . .
C50 Gd4 Co4 62.6(8) . .
P2 Gd4 Co4 65.93(15) . .
Co2 Gd4 Co4 57.58(12) . .
P2 O1 Gd3 147.7(15) . .
P2 O1 Gd4 100.1(12) . .
Gd3 O1 Gd4 111.3(8) . .
P2 O2 Co4 135.4(11) . .
P2 O2 Gd4 99.3(10) . .
Co4 O2 Gd4 96.2(8) . .
P2 O3 Gd1 144.0(15) . .
C13 O17 Co4 137(2) . .
C13 O18 Co2 126(3) . .
O18 C13 O17 122(3) . .
O18 C13 C14 129(3) . .
O17 C13 C14 109(3) . .
C17 C14 C16 112.5(15) . .
C17 C14 C15 112.3(13) . .
C16 C14 C15 111.8(12) . .
C17 C14 C13 106.8(14) . .
C16 C14 C13 106.4(14) . .
C15 C14 C13 106.6(16) . .
C14 C15 H15A 109.5 . .
C14 C15 H15B 109.5 . .
H15A C15 H15B 109.5 . .
C14 C15 H15C 109.5 . .
H15A C15 H15C 109.5 . .
H15B C15 H15C 109.5 . .
C14 C16 H16A 109.5 . .
C14 C16 H16B 109.5 . .
H16A C16 H16B 109.5 . .
C14 C16 H16C 109.5 . .
H16A C16 H16C 109.5 . .
H16B C16 H16C 109.5 . .
C14 C17 H17A 109.5 . .
C14 C17 H17B 109.5 . .
H17A C17 H17B 109.5 . .
C14 C17 H17C 109.5 . .
H17A C17 H17C 109.5 . .
H17B C17 H17C 109.5 . .
C50 O27 Gd4 96(3) . .
C50 O28 Co4 131(3) . .
C50 O28 Gd4 86(3) . .
Co4 O28 Gd4 86.4(8) . .
O27 C50 O28 125(5) . .
O27 C50 C51 117(4) . .
O28 C50 C51 118(3) . .
O27 C50 Gd4 58(3) . .
O28 C50 Gd4 68(3) . .
C51 C50 Gd4 169(2) . .
C53 C51 C52 109(2) . .
C53 C51 C54 109(2) . .
C52 C51 C54 109(2) . .
C53 C51 C50 110(2) . .
C52 C51 C50 110(2) . .
C54 C51 C50 110(2) . .
C51 C52 H52A 109.5 . .
C51 C52 H52B 109.5 . .
H52A C52 H52B 109.5 . .
C51 C52 H52C 109.5 . .
H52A C52 H52C 109.5 . .
H52B C52 H52C 109.5 . .
C51 C53 H53A 109.5 . .
C51 C53 H53B 109.5 . .
H53A C53 H53B 109.5 . .
C51 C53 H53C 109.5 . .
H53A C53 H53C 109.5 . .
H53B C53 H53C 109.5 . .
C51 C54 H54A 109.5 . .
C51 C54 H54B 109.5 . .
H54A C54 H54B 109.5 . .
C51 C54 H54C 109.5 . .
H54A C54 H54C 109.5 . .
H54B C54 H54C 109.5 . .
C18 O19 Co2 102(3) . .
C18 O20 Gd4 138(3) . .
O19 C18 O20 124(4) . .
O19 C18 C19 119(3) . .
O20 C18 C19 118(3) . .
C21 C19 C20 109.6(18) . .
C21 C19 C22 109.3(18) . .
C20 C19 C22 109.4(18) . .
C21 C19 C18 109.4(18) . .
C20 C19 C18 109.7(18) . .
C22 C19 C18 109.4(18) . .
C19 C20 H20A 109.5 . .
C19 C20 H20B 109.5 . .
H20A C20 H20B 109.5 . .
C19 C20 H20C 109.5 . .
H20A C20 H20C 109.5 . .
H20B C20 H20C 109.5 . .
C19 C21 H21A 109.5 . .
C19 C21 H21B 109.5 . .
H21A C21 H21B 109.5 . .
C19 C21 H21C 109.5 . .
H21A C21 H21C 109.5 . .
H21B C21 H21C 109.5 . .
C19 C22 H22A 109.5 . .
C19 C22 H22B 109.5 . .
H22A C22 H22B 109.5 . .
C19 C22 H22C 109.5 . .
H22A C22 H22C 109.5 . .
H22B C22 H22C 109.5 . .
O16 Gd4' O33 161.2(5) . .
O16 Gd4' O17' 83.5(10) . .
O33 Gd4' O17' 79.8(10) . .
O16 Gd4' O6 82.5(4) . .
O33 Gd4' O6 86.7(4) . .
O17' Gd4' O6 81.8(9) . .
O16 Gd4' O29' 69.9(8) . .
O33 Gd4' O29' 116.9(8) . .
O17' Gd4' O29' 85.7(12) . .
O6 Gd4' O29' 150.9(7) . .
O16 Gd4' O2' 121.9(6) . .
O33 Gd4' O2' 76.8(6) . .
O17' Gd4' O2' 146.2(10) . .
O6 Gd4' O2' 120.4(6) . .
O29' Gd4' O2' 83.5(9) . .
O16 Gd4' O3' 89.0(7) . .
O33 Gd4' O3' 101.5(6) . .
O17' Gd4' O3' 150.7(10) . .
O6 Gd4' O3' 69.1(5) . .
O29' Gd4' O3' 118.1(9) . .
O2' Gd4' O3' 59.4(7) . .
O16 Gd4' O27' 121.2(8) . .
O33 Gd4' O27' 63.9(7) . .
O17' Gd4' O27' 79.3(10) . .
O6 Gd4' O27' 147.4(7) . .
O29' Gd4' O27' 53.1(9) . .
O2' Gd4' O27' 68.6(9) . .
O3' Gd4' O27' 127.9(8) . .
O16 Gd4' C50' 95.1(9) . .
O33 Gd4' C50' 90.9(8) . .
O17' Gd4' C50' 82.0(12) . .
O6 Gd4' C50' 163.8(9) . .
O29' Gd4' C50' 26.0(10) . .
O2' Gd4' C50' 74.4(10) . .
O3' Gd4' C50' 127.0(10) . .
O27' Gd4' C50' 27.1(10) . .
O16 Gd4' P2 105.6(5) . .
O33 Gd4' P2 90.7(3) . .
O17' Gd4' P2 170.3(9) . .
O6 Gd4' P2 95.8(3) . .
O29' Gd4' P2 100.5(7) . .
O2' Gd4' P2 29.8(5) . .
O3' Gd4' P2 29.7(5) . .
O27' Gd4' P2 98.3(7) . .
C50' Gd4' P2 100.3(8) . .
O16 Gd4' Co2 133.6(5) . .
O33 Gd4' Co2 34.0(3) . .
O17' Gd4' Co2 51.5(8) . .
O6 Gd4' Co2 99.6(3) . .
O29' Gd4' Co2 93.0(7) . .
O2' Gd4' Co2 97.1(5) . .
O3' Gd4' Co2 135.4(5) . .
O27' Gd4' Co2 48.1(7) . .
C50' Gd4' Co2 70.4(8) . .
P2 Gd4' Co2 120.13(11) . .
O16 Gd4' Co4' 155.2(4) . .
O33 Gd4' Co4' 42.1(3) . .
O17' Gd4' Co4' 109.2(8) . .
O6 Gd4' Co4' 119.6(3) . .
O29' Gd4' Co4' 89.3(7) . .
O2' Gd4' Co4' 38.9(5) . .
O3' Gd4' Co4' 89.1(6) . .
O27' Gd4' Co4' 45.3(7) . .
C50' Gd4' Co4' 66.8(8) . .
P2 Gd4' Co4' 63.75(19) . .
Co2 Gd4' Co4' 58.34(18) . .
O9 Co4' O20' 93.8(12) . .
O9 Co4' O21 95.2(7) . .
O20' Co4' O21 89.2(12) . .
O9 Co4' O2' 106.9(8) . .
O20' Co4' O2' 159.2(13) . .
O21 Co4' O2' 90.5(8) . .
O9 Co4' O33 95.2(6) . .
O20' Co4' O33 96.6(11) . .
O21 Co4' O33 167.8(6) . .
O2' Co4' O33 80.3(7) . .
O9 Co4' Gd4' 118.7(5) . .
O20' Co4' Gd4' 123.5(11) . .
O21 Co4' Gd4' 127.7(5) . .
O2' Co4' Gd4' 44.1(6) . .
O33 Co4' Gd4' 40.6(3) . .
P2 O1' Gd3 138.0(14) . .
P2 O2' Co4' 136.3(14) . .
P2 O2' Gd4' 96.6(10) . .
Co4' O2' Gd4' 96.9(9) . .
P2 O3' Gd1 158.0(16) . .
P2 O3' Gd4' 94.4(11) . .
Gd1 O3' Gd4' 107.4(9) . .
C13' O17' Gd4' 146(3) . .
C13' O18' Co2 104(3) . .
O17' C13' O18' 127(4) . .
O17' C13' C14' 126(3) . .
O18' C13' C14' 106(3) . .
C13' C14' C15' 110.2(18) . .
C13' C14' C16' 110.2(18) . .
C15' C14' C16' 108.7(18) . .
C13' C14' C17' 110.4(18) . .
C15' C14' C17' 108.8(18) . .
C16' C14' C17' 108.4(18) . .
C14' C15' H15D 109.5 . .
C14' C15' H15E 109.5 . .
H15D C15' H15E 109.5 . .
C14' C15' H15F 109.5 . .
H15D C15' H15F 109.5 . .
H15E C15' H15F 109.5 . .
C14' C16' H16D 109.5 . .
C14' C16' H16E 109.5 . .
H16D C16' H16E 109.5 . .
C14' C16' H16F 109.5 . .
H16D C16' H16F 109.5 . .
H16E C16' H16F 109.5 . .
C14' C17' H17D 109.5 . .
C14' C17' H17E 109.5 . .
H17D C17' H17E 109.5 . .
C14' C17' H17F 109.5 . .
H17D C17' H17F 109.5 . .
H17E C17' H17F 109.5 . .
C50' O27' Gd4' 89(3) . .
C50' O29' Gd4' 99(3) . .
O29' C50' O27' 120(5) . .
O29' C50' C51' 119(3) . .
O27' C50' C51' 120(3) . .
O29' C50' Gd4' 55(2) . .
O27' C50' Gd4' 64(3) . .
C51' C50' Gd4' 169(2) . .
C54' C51' C53' 110.5(19) . .
C54' C51' C52' 110.4(19) . .
C53' C51' C52' 110.0(19) . .
C54' C51' C50' 108.6(19) . .
C53' C51' C50' 108.6(19) . .
C52' C51' C50' 109(2) . .
C51' C52' H52D 109.5 . .
C51' C52' H52E 109.5 . .
H52D C52' H52E 109.5 . .
C51' C52' H52F 109.5 . .
H52D C52' H52F 109.5 . .
H52E C52' H52F 109.5 . .
C51' C53' H53D 109.5 . .
C51' C53' H53E 109.5 . .
H53D C53' H53E 109.5 . .
C51' C53' H53F 109.5 . .
H53D C53' H53F 109.5 . .
H53E C53' H53F 109.5 . .
C51' C54' H54D 109.5 . .
C51' C54' H54E 109.5 . .
H54D C54' H54E 109.5 . .
C51' C54' H54F 109.5 . .
H54D C54' H54F 109.5 . .
H54E C54' H54F 109.5 . .
C18' O19' Co2 122(2) . .
C18' O20' Co4' 149(3) . .
O20' C18' O19' 121(4) . .
O20' C18' C19' 125(4) . .
O19' C18' C19' 113(3) . .
C21' C19' C22' 109.9(18) . .
C21' C19' C20' 109.6(17) . .
C22' C19' C20' 109.6(18) . .
C21' C19' C18' 109.4(18) . .
C22' C19' C18' 109.2(18) . .
C20' C19' C18' 109.2(18) . .
C19' C20' H20D 109.5 . .
C19' C20' H20E 109.5 . .
H20D C20' H20E 109.5 . .
C19' C20' H20F 109.5 . .
H20D C20' H20F 109.5 . .
H20E C20' H20F 109.5 . .
C19' C21' H21D 109.5 . .
C19' C21' H21E 109.5 . .
H21D C21' H21E 109.5 . .
C19' C21' H21F 109.5 . .
H21D C21' H21F 109.5 . .
H21E C21' H21F 109.5 . .
C19' C22' H22D 109.5 . .
C19' C22' H22E 109.5 . .
H22D C22' H22E 109.5 . .
C19' C22' H22F 109.5 . .
H22D C22' H22F 109.5 . .
H22E C22' H22F 109.5 . .
O5 P1 O4 115.4(6) . .
O5 P1 O6 112.5(6) . .
O4 P1 O6 103.3(6) . .
O5 P1 C5 107.5(7) . .
O4 P1 C5 107.9(7) . .
O6 P1 C5 110.2(7) . .
O5 P1 Gd1 134.6(4) . .
O4 P1 Gd1 50.2(4) . .
O6 P1 Gd1 53.3(4) . .
C5 P1 Gd1 117.9(6) . .
O1 P2 O3' 133.3(12) . .
O1 P2 O2' 66.9(13) . .
O3' P2 O2' 109.3(13) . .
O1 P2 O3 116.5(13) . .
O3' P2 O3 34.6(10) . .
O2' P2 O3 137.3(12) . .
O1 P2 O2 101.7(12) . .
O3' P2 O2 74.6(12) . .
O2' P2 O2 38.0(9) . .
O3 P2 O2 108.1(12) . .
O1 P2 O1' 44.4(11) . .
O3' P2 O1' 110.6(13) . .
O2' P2 O1' 110.7(12) . .
O3 P2 O1' 79.5(13) . .
O2 P2 O1' 139.6(11) . .
O1 P2 C1 112.6(10) . .
O3' P2 C1 112.4(10) . .
O2' P2 C1 108.2(10) . .
O3 P2 C1 108.4(10) . .
O2 P2 C1 109.1(10) . .
O1' P2 C1 105.5(10) . .
O1 P2 Gd4' 107.2(9) . .
O3' P2 Gd4' 55.9(10) . .
O2' P2 Gd4' 53.7(8) . .
O3 P2 Gd4' 88.0(9) . .
O2 P2 Gd4' 20.7(7) . .
O1' P2 Gd4' 132.1(8) . .
C1 P2 Gd4' 122.3(7) . .
O1 P2 Gd4 52.2(10) . .
O3' P2 Gd4 109.4(9) . .
O2' P2 Gd4 19.0(8) . .
O3 P2 Gd4 127.9(8) . .
O2 P2 Gd4 49.5(7) . .
O1' P2 Gd4 93.8(9) . .
C1 P2 Gd4 123.0(6) . .
Gd4' P2 Gd4 58.80(11) . .
O7 P3 O9 113.6(7) . .
O7 P3 O8 115.2(7) . .
O9 P3 O8 103.4(7) . .
O7 P3 C9 107.2(9) . .
O9 P3 C9 110.2(9) . .
O8 P3 C9 107.0(10) . .
O7 P3 Gd3 136.1(5) . .
O9 P3 Gd3 53.6(5) . .
O8 P3 Gd3 50.1(4) . .
C9 P3 Gd3 116.6(8) . .
P1 O4 Co3 127.6(6) . .
P1 O4 Gd1 100.4(5) . .
Co3 O4 Gd1 101.5(4) . .
P1 O5 Gd2 137.8(6) . .
P1 O6 Co4 140.3(7) . .
P1 O6 Gd4' 143.8(6) . .
Co4 O6 Gd4' 15.09(19) . .
P1 O6 Gd1 96.8(5) . .
Co4 O6 Gd1 117.8(5) . .
Gd4' O6 Gd1 105.2(4) . .
P3 O7 Gd2 138.0(7) . .
P3 O8 Co1 126.9(6) . .
P3 O8 Gd3 100.6(6) . .
Co1 O8 Gd3 99.9(4) . .
P3 O9 Co4' 143.1(9) . .
P3 O9 Gd4 143.1(8) . .
Co4' O9 Gd4 8.8(3) . .
P3 O9 Gd3 97.0(7) . .
Co4' O9 Gd3 115.6(6) . .
Gd4 O9 Gd3 110.1(5) . .
Co1 O10 Gd3 102.7(4) . .
Co1 O10 Gd3 102.7(4) . 4_565
Gd3 O10 Gd3 112.0(6) . 4_565
Co1 O10 H10D 112.8 . .
Gd3 O10 H10D 112.8 . .
Gd3 O10 H10D 112.8 4_565 .
Co3 O11 Gd2 101.9(4) . .
Co3 O11 Gd2 101.9(4) . 4_565
Gd2 O11 Gd2 109.5(5) . 4_565
Co3 O11 H11D 114.1 . .
Gd2 O11 H11D 114.1 . .
Gd2 O11 H11D 114.1 4_565 .
Co1 O12 Co3 100.7(4) . .
Co1 O12 Gd2 100.5(4) . .
Co3 O12 Gd2 100.4(3) . .
Co1 O12 H12D 117.4 . .
Co3 O12 H12D 117.4 . .
Gd2 O12 H12D 117.4 . .
Co1 O13 Gd2 101.4(4) . .
Co1 O13 Gd2 101.4(4) . 4_565
Gd2 O13 Gd2 108.9(5) . 4_565
Co1 O13 H13A 114.5 . .
Gd2 O13 H13A 114.5 . .
Gd2 O13 H13A 114.5 4_565 .
Co3 O14 Gd1 102.6(4) . 4_565
Co3 O14 Gd1 102.6(4) . .
Gd1 O14 Gd1 114.0(5) 4_565 .
Co3 O14 H14A 112.2 . .
Gd1 O14 H14A 112.2 4_565 .
Gd1 O14 H14A 112.2 . .
C28 O15 Gd1 150(2) . .
C28 O15' Gd1 109.3(19) . .
C28 O16 Co4 134.4(14) . .
C28 O16 Gd4' 132.2(15) . .
Co4 O16 Gd4' 17.40(17) . .
C23 O21 Co4' 132.4(15) . .
C23 O21 Gd4 139.3(15) . .
Co4' O21 Gd4 13.9(2) . .
C23 O22 Gd3 152.1(17) . .
C45 O23 Gd3 137.4(19) . .
O24 O24 C41 63.6(16) 4_565 .
O24 O24 Gd3 131.9(7) 4_565 .
C41 O24 Gd3 157(3) . .
O24 O24 Gd3 34.1(5) 4_565 4_565
C41 O24 Gd3 95.7(18) . 4_565
Gd3 O24 Gd3 97.8(8) . 4_565
C41 O24' Gd3 110(2) . .
C33 O25 Gd1 138.5(14) . .
C37 O26 Gd1 114.7(16) . .
C37 O26' Gd1 128.3(5) . .
C37 O26' Gd1 128.3(5) . 4_565
Gd1 O26' Gd1 100.4(6) . 4_565
C69 O30 Gd2 94(2) . .
C69 O31 Gd2 100(2) . .
O30 C69 O31 114(3) . .
O30 C69 C70 120(2) . .
O31 C69 C70 126(2) . .
O30 C69 Gd2 60.2(17) . .
O31 C69 Gd2 53.6(18) . .
C70 C69 Gd2 173.4(17) . .
C71 C70 C73 112.4(17) . .
C71 C70 C72 112.6(17) . .
C73 C70 C72 112.3(16) . .
C71 C70 C69 106.4(18) . .
C73 C70 C69 106.2(18) . .
C72 C70 C69 106.4(18) . .
C70 C71 H71A 109.5 . .
C70 C71 H71B 109.5 . .
H71A C71 H71B 109.5 . .
C70 C71 H71C 109.5 . .
H71A C71 H71C 109.5 . .
H71B C71 H71C 109.5 . .
C70 C72 H72A 109.5 . .
C70 C72 H72B 109.5 . .
H72A C72 H72B 109.5 . .
C70 C72 H72C 109.5 . .
H72A C72 H72C 109.5 . .
H72B C72 H72C 109.5 . .
C70 C73 H73A 109.5 . .
C70 C73 H73B 109.5 . .
H73A C73 H73B 109.5 . .
C70 C73 H73C 109.5 . .
H73A C73 H73C 109.5 . .
H73B C73 H73C 109.5 . .
C5S N3S Gd2 122.9(15) . .
N3S C5S C6S 174(2) . 4_565
N3S C5S C6S 172.0(12) . .
C6S C5S C6S 12.3(17) 4_565 .
C6S C6S C5S 138.5(16) 4_565 4_565
C6S C6S C5S 29.2 4_565 .
C5S C6S C5S 109.3(17) 4_565 .
C6S C6S H6SA 68.0 4_565 .
C5S C6S H6SA 150.6 4_565 .
C5S C6S H6SA 96.3 . .
C6S C6S H6SB 100.1 4_565 .
C5S C6S H6SB 82.4 4_565 .
C5S C6S H6SB 98.8 . .
H6SA C6S H6SB 108.5 . .
C6S C6S H6SC 118.9 4_565 .
C5S C6S H6SC 48.7 4_565 .
C5S C6S H6SC 101.7 . .
H6SA C6S H6SC 113.0 . .
H6SB C6S H6SC 130.9 . .
C69' O30' Gd2 89.5(16) . .
C69' O31' Gd2 98.7(17) . .
O30' C69' O31' 119(2) . .
O30' C69' C70' 119.9(14) . .
O31' C69' C70' 120.2(14) . .
O30' C69' Gd2 64.1(14) . .
O31' C69' Gd2 55.0(14) . .
C70' C69' Gd2 173.7(14) . .
C69' C70' C72' 111.2(12) . .
C69' C70' C73' 110.7(11) . .
C72' C70' C73' 108.9(11) . .
C69' C70' C71' 110.1(11) . .
C72' C70' C71' 108.1(12) . .
C73' C70' C71' 107.7(13) . .
C70' C71' H71D 109.5 . .
C70' C71' H71E 109.5 . .
H71D C71' H71E 109.5 . .
C70' C71' H71F 109.5 . .
H71D C71' H71F 109.5 . .
H71E C71' H71F 109.5 . .
C70' C72' H72D 109.5 . .
C70' C72' H72E 109.5 . .
H72D C72' H72E 109.5 . .
C70' C72' H72F 109.5 . .
H72D C72' H72F 109.5 . .
H72E C72' H72F 109.5 . .
C70' C73' H73D 109.5 . .
C70' C73' H73E 109.5 . .
H73D C73' H73E 109.5 . .
C70' C73' H73F 109.5 . .
H73D C73' H73F 109.5 . .
H73E C73' H73F 109.5 . .
C5S' N3S' Gd2 138(4) . .
N3S' C5S' C6S' 150(3) . .
C6S' C6S' C5S' 23.8(14) 4_565 .
C6S' C6S' H6SE 116.9 4_565 .
C5S' C6S' H6SE 113.2 . .
C6S' C6S' H6SF 128.9 4_565 .
C5S' C6S' H6SF 117.6 . .
H6SE C6S' H6SF 110.4 . .
C6S' C6S' H6SD 70.5 4_565 .
C5S' C6S' H6SD 94.1 . .
H6SE C6S' H6SD 109.9 . .
H6SF C6S' H6SD 110.3 . .
Co2 O33 Gd4 102.8(5) . .
Co2 O33 Gd4' 106.7(5) . .
Gd4 O33 Gd4' 84.2(4) . .
Co2 O33 Co4 97.5(5) . .
Gd4 O33 Co4 99.5(4) . .
Gd4' O33 Co4 16.35(15) . .
Co2 O33 Co4' 101.2(5) . .
Gd4 O33 Co4' 13.4(2) . .
Gd4' O33 Co4' 97.4(4) . .
Co4 O33 Co4' 112.8(5) . .
Co2 O33 H3D 117.8 . .
Gd4 O33 H3D 117.8 . .
Gd4' O33 H3D 121.6 . .
Co4 O33 H3D 117.8 . .
Co4' O33 H3D 108.3 . .
Co2 O1W H1WA 121.4 . .
Co2 O1W H1WB 118.6 . .
H1WA O1W H1WB 120.0 . .
Co2 O1W H1WD 106.1 . .
H1WA O1W H1WD 96.4 . .
H1WB O1W H1WD 66.4 . .
Co2 O1W' H1WA 96.4 . .
Co2 O1W' H1WC 119.1 . .
H1WA O1W' H1WC 83.4 . .
Co2 O1W' H1WD 120.9 . .
H1WA O1W' H1WD 87.3 . .
H1WC O1W' H1WD 120.0 . .
C3 C1 C2 109.2(17) . .
C3 C1 C4 110.8(16) . .
C2 C1 C4 108.8(17) . .
C3 C1 P2 109.2(13) . .
C2 C1 P2 109.7(13) . .
C4 C1 P2 109.2(12) . .
C1 C2 H2A 109.5 . .
C1 C2 H2B 109.5 . .
H2A C2 H2B 109.5 . .
C1 C2 H2C 109.5 . .
H2A C2 H2C 109.5 . .
H2B C2 H2C 109.5 . .
C1 C3 H3A 109.5 . .
C1 C3 H3B 109.5 . .
H3A C3 H3B 109.5 . .
C1 C3 H3C 109.5 . .
H3A C3 H3C 109.5 . .
H3B C3 H3C 109.5 . .
C1 C4 H4A 109.5 . .
C1 C4 H4B 109.5 . .
H4A C4 H4B 109.5 . .
C1 C4 H4C 109.5 . .
H4A C4 H4C 109.5 . .
H4B C4 H4C 109.5 . .
C7 C5 C8 109.6(16) . .
C7 C5 C6 108.3(15) . .
C8 C5 C6 109.4(16) . .
C7 C5 P1 110.3(12) . .
C8 C5 P1 110.4(11) . .
C6 C5 P1 108.8(12) . .
C5 C6 H6A 109.5 . .
C5 C6 H6B 109.5 . .
H6A C6 H6B 109.5 . .
C5 C6 H6C 109.5 . .
H6A C6 H6C 109.5 . .
H6B C6 H6C 109.5 . .
C5 C7 H7A 109.5 . .
C5 C7 H7B 109.5 . .
H7A C7 H7B 109.5 . .
C5 C7 H7C 109.5 . .
H7A C7 H7C 109.5 . .
H7B C7 H7C 109.5 . .
C5 C8 H8A 109.5 . .
C5 C8 H8B 109.5 . .
H8A C8 H8B 109.5 . .
C5 C8 H8C 109.5 . .
H8A C8 H8C 109.5 . .
H8B C8 H8C 109.5 . .
C11 C9 C12 109(2) . .
C11 C9 C10 110(2) . .
C12 C9 C10 108.5(19) . .
C11 C9 P3 109.7(15) . .
C12 C9 P3 109.7(16) . .
C10 C9 P3 109.0(14) . .
C9 C10 H10A 109.5 . .
C9 C10 H10B 109.5 . .
H10A C10 H10B 109.5 . .
C9 C10 H10C 109.5 . .
H10A C10 H10C 109.5 . .
H10B C10 H10C 109.5 . .
C9 C11 H11A 109.5 . .
C9 C11 H11B 109.5 . .
H11A C11 H11B 109.5 . .
C9 C11 H11C 109.5 . .
H11A C11 H11C 109.5 . .
H11B C11 H11C 109.5 . .
C9 C12 H12A 109.5 . .
C9 C12 H12B 109.5 . .
H12A C12 H12B 109.5 . .
C9 C12 H12C 109.5 . .
H12A C12 H12C 109.5 . .
H12B C12 H12C 109.5 . .
O22 C23 O21 115(2) . .
O22 C23 C24 123(3) . .
O21 C23 C24 121(3) . .
C26 C24 C27 121(3) . .
C26 C24 C23 103(3) . .
C27 C24 C23 111(2) . .
C26 C24 C25 107(3) . .
C27 C24 C25 110(3) . .
C23 C24 C25 105(3) . .
C24 C25 H25A 109.5 . .
C24 C25 H25B 109.5 . .
H25A C25 H25B 109.5 . .
C24 C25 H25C 109.5 . .
H25A C25 H25C 109.5 . .
H25B C25 H25C 109.5 . .
C24 C26 H26A 109.5 . .
C24 C26 H26B 109.5 . .
H26A C26 H26B 109.5 . .
C24 C26 H26C 109.5 . .
H26A C26 H26C 109.5 . .
H26B C26 H26C 109.5 . .
C24 C27 H27A 109.5 . .
C24 C27 H27B 109.5 . .
H27A C27 H27B 109.5 . .
C24 C27 H27C 109.5 . .
H27A C27 H27C 109.5 . .
H27B C27 H27C 109.5 . .
O15 C28 O16 107(2) . .
O15 C28 O15' 56(2) . .
O16 C28 O15' 135(2) . .
O15 C28 C29 138(3) . .
O16 C28 C29 113(2) . .
O15' C28 C29 102(2) . .
C32 C29 C30 115(2) . .
C32 C29 C28 119(3) . .
C30 C29 C28 118(2) . .
C32 C29 C31 94(3) . .
C30 C29 C31 103(3) . .
C28 C29 C31 101(2) . .
C29 C30 H30A 109.5 . .
C29 C30 H30B 109.5 . .
H30A C30 H30B 109.5 . .
C29 C30 H30C 109.5 . .
H30A C30 H30C 109.5 . .
H30B C30 H30C 109.5 . .
C29 C31 H31A 109.5 . .
C29 C31 H31B 109.5 . .
H31A C31 H31B 109.5 . .
C29 C31 H31C 109.5 . .
H31A C31 H31C 109.5 . .
H31B C31 H31C 109.5 . .
C29 C32 H32A 109.5 . .
C29 C32 H32B 109.5 . .
H32A C32 H32B 109.5 . .
C29 C32 H32C 109.5 . .
H32A C32 H32C 109.5 . .
H32B C32 H32C 109.5 . .
O25 C33 O25 125(2) 4_565 .
O25 C33 C34 117.4(11) 4_565 .
O25 C33 C34 117.4(11) . .
C35 C34 C36 105.0(18) . 4_565
C35 C34 C36 105.0(18) . .
C36 C34 C36 120(3) 4_565 .
C35 C34 C33 109(2) . .
C36 C34 C33 108.5(15) 4_565 .
C36 C34 C33 108.5(15) . .
C34 C35 H35A 109.5 . .
C34 C35 H35B 109.5 . .
H35A C35 H35B 109.5 . .
C34 C35 H35C 109.5 . .
H35A C35 H35C 109.5 . .
H35B C35 H35C 109.5 . .
C34 C36 H36A 109.5 . .
C34 C36 H36B 109.5 . .
H36A C36 H36B 109.5 . .
C34 C36 H36C 109.5 . .
H36A C36 H36C 109.5 . .
H36B C36 H36C 109.5 . .
O26' C37 C38 178(3) . .
O26' C37 O26 77.5(12) . 4_565
C38 C37 O26 102.3(12) . 4_565
O26' C37 O26 77.5(12) . .
C38 C37 O26 102.3(12) . .
O26 C37 O26 154(2) 4_565 .
C37 C38 C40 107(2) . .
C37 C38 C39 112.2(18) . 4_565
C40 C38 C39 110.6(17) . 4_565
C37 C38 C39 112.2(18) . .
C40 C38 C39 110.6(17) . .
C39 C38 C39 104(3) 4_565 .
C38 C39 H39A 109.5 . .
C38 C39 H39B 109.5 . .
H39A C39 H39B 109.5 . .
C38 C39 H39C 109.5 . .
H39A C39 H39C 109.5 . .
H39B C39 H39C 109.5 . .
C38 C40 H40A 109.5 . .
C38 C40 H40B 109.5 . .
H40A C40 H40B 109.5 . .
C38 C40 H40C 109.5 . .
H40A C40 H40C 109.5 . .
H40B C40 H40C 109.5 . .
O24 C41 O24 53(3) . 4_565
O24 C41 C42 152(2) . .
O24 C41 C42 152.2(19) 4_565 .
O24 C41 O24' 109(3) . 4_565
O24 C41 O24' 55.8(17) 4_565 4_565
C42 C41 O24' 98.3(17) . 4_565
O24 C41 O24' 55.8(17) . .
O24 C41 O24' 109(3) 4_565 .
C42 C41 O24' 98.3(17) . .
O24' C41 O24' 163(3) 4_565 .
C43 C42 C41 114(4) . .
C43 C42 C44 114(2) . 4_565
C41 C42 C44 111(3) . 4_565
C43 C42 C44 114(2) . .
C41 C42 C44 111(3) . .
C44 C42 C44 89(3) 4_565 .
C42 C43 H43A 109.5 . .
C42 C43 H43B 109.5 . .
H43A C43 H43B 109.5 . .
C42 C43 H43C 109.5 . .
H43A C43 H43C 109.5 . .
H43B C43 H43C 109.5 . .
C42 C44 C44 45.3(14) . 4_565
C42 C44 H44A 109.5 . .
C44 C44 H44A 86.9 4_565 .
C42 C44 H44B 109.5 . .
C44 C44 H44B 154.5 4_565 .
H44A C44 H44B 109.5 . .
C42 C44 H44C 109.5 . .
C44 C44 H44C 81.7 4_565 .
H44A C44 H44C 109.5 . .
H44B C44 H44C 109.5 . .
O23 C45 O23 127(3) 4_565 .
O23 C45 C46 116.6(14) 4_565 .
O23 C45 C46 116.6(14) . .
C48 C46 C47 107(2) . .
C48 C46 C47 107(2) . 4_565
C47 C46 C47 114(3) . 4_565
C48 C46 C45 107(3) . .
C47 C46 C45 110.5(18) . .
C47 C46 C45 110.5(18) 4_565 .
C46 C47 H47A 109.5 . .
C46 C47 H47B 109.5 . .
H47A C47 H47B 109.5 . .
C46 C47 H47C 109.5 . .
H47A C47 H47C 109.5 . .
H47B C47 H47C 109.5 . .
C46 C48 H48A 109.5 . .
C46 C48 H48B 109.5 . .
H48A C48 H48B 109.5 . .
C46 C48 H48C 109.5 . .
H48A C48 H48C 109.5 . .
H48B C48 H48C 109.5 . .
N1S C1S C2S 164(6) . .
C1S C2S H2SA 109.5 . .
C1S C2S H2SB 109.5 . .
H2SA C2S H2SB 109.5 . .
C1S C2S H2SC 109.5 . .
H2SA C2S H2SC 109.5 . .
H2SB C2S H2SC 109.5 . .
C3S N2S C3S 60.2(15) . 4_565
N2S C3S C3S 59.9(7) . 4_565
N2S C3S C4S 126.9(12) . .
C3S C3S C4S 67.2(5) 4_565 .
C3S C4S C3S 45.6(10) 4_565 .
C3S C4S H4SA 147.3 4_565 .
C3S C4S H4SA 114.3 . .
C3S C4S H4SB 64.9 4_565 .
C3S C4S H4SB 105.1 . .
H4SA C4S H4SB 109.4 . .
C3S C4S H4SC 102.4 4_565 .
C3S C4S H4SC 109.2 . .
H4SA C4S H4SC 109.4 . .
H4SB C4S H4SC 109.3 . .

loop_
_geom_bond_atom_site_label_1
_geom_bond_atom_site_label_2
_geom_bond_distance
_geom_bond_site_symmetry_2
Gd1 O15 2.23(2) .
Gd1 O3' 2.29(2) .
Gd1 O26 2.32(2) .
Gd1 O25 2.325(12) .
Gd1 O14 2.362(7) .
Gd1 O3 2.375(19) .
Gd1 O4 2.410(9) .
Gd1 O15' 2.45(3) .
Gd1 O6 2.493(11) .
Gd1 O26' 2.580(10) .
Gd1 P1 3.086(4) .
Gd1 Co3 3.501(2) .
Gd2 O7 2.301(11) .
Gd2 O5 2.312(10) .
Gd2 O31' 2.34(2) .
Gd2 O11 2.374(8) .
Gd2 O13 2.383(8) .
Gd2 N3S' 2.58(4) .
Gd2 O31 2.33(3) .
Gd2 O12 2.422(9) .
Gd2 O30 2.48(2) .
Gd2 O30' 2.54(2) .
Gd2 N3S 2.70(3) .
Gd2 C69' 2.82(2) .
Gd3 O24 2.21(2) .
Gd3 O22 2.226(17) .
Gd3 O23 2.313(15) .
Gd3 O1' 2.32(2) .
Gd3 O10 2.358(8) .
Gd3 O1 2.37(2) .
Gd3 O24' 2.39(3) .
Gd3 O8 2.413(11) .
Gd3 O9 2.508(14) .
Gd3 O24 2.94(3) 4_565
Gd3 P3 3.092(5) .
Gd3 Co1 3.479(2) .
Co1 O12 2.067(9) .
Co1 O12 2.067(9) 4_565
Co1 O13 2.081(13) .
Co1 O10 2.090(14) .
Co1 O8 2.127(11) 4_565
Co1 O8 2.127(11) .
Co1 Gd2 3.460(2) 4_565
Co1 Gd3 3.479(2) 4_565
Co2 O18' 1.91(3) .
Co2 O33 1.979(12) .
Co2 O19' 1.98(3) .
Co2 O19 2.01(3) .
Co2 O18 2.04(3) .
Co2 O1W 2.07(3) .
Co2 O1W' 2.11(3) .
Co2 Gd4 3.255(4) .
Co2 Gd4' 3.394(4) .
Co3 O12 2.085(9) .
Co3 O12 2.085(9) 4_565
Co3 O11 2.090(12) .
Co3 O4 2.105(10) 4_565
Co3 O4 2.105(10) .
Co3 O14 2.119(13) .
Co3 Gd2 3.470(2) 4_565
Co3 Gd1 3.501(2) 4_565
Co4 O6 2.024(12) .
Co4 O17 2.06(3) .
Co4 O16 2.095(14) .
Co4 O2 2.20(2) .
Co4 O33 2.282(13) .
Co4 O28 2.33(3) .
Co4 Gd4 3.406(6) .
Gd4 O33 2.182(11) .
Gd4 O21 2.234(12) .
Gd4 O20 2.29(3) .
Gd4 O9 2.371(12) .
Gd4 O2 2.37(2) .
Gd4 O27 2.41(3) .
Gd4 O1 2.47(2) .
Gd4 O28 2.64(3) .
Gd4 C50 2.83(6) .
Gd4 P2 3.079(5) .
O1 P2 1.45(2) .
O2 P2 1.62(2) .
O3 P2 1.50(2) .
O17 C13 1.33(5) .
O18 C13 1.22(5) .
C13 C14 1.523(12) .
C14 C17 1.507(14) .
C14 C16 1.511(14) .
C14 C15 1.512(10) .
C15 H15A 0.9800 .
C15 H15B 0.9800 .
C15 H15C 0.9800 .
C16 H16A 0.9800 .
C16 H16B 0.9800 .
C16 H16C 0.9800 .
C17 H17A 0.9800 .
C17 H17B 0.9800 .
C17 H17C 0.9800 .
O27 C50 1.24(5) .
O28 C50 1.24(6) .
C50 C51 1.59(7) .
C51 C53 1.45(3) .
C51 C52 1.45(3) .
C51 C54 1.46(3) .
C52 H52A 0.9800 .
C52 H52B 0.9800 .
C52 H52C 0.9800 .
C53 H53A 0.9800 .
C53 H53B 0.9800 .
C53 H53C 0.9800 .
C54 H54A 0.9800 .
C54 H54B 0.9800 .
C54 H54C 0.9800 .
O19 C18 1.17(5) .
O20 C18 1.29(5) .
C18 C19 1.522(12) .
C19 C21 1.526(16) .
C19 C20 1.523(11) .
C19 C22 1.526(16) .
C20 H20A 0.9800 .
C20 H20B 0.9800 .
C20 H20C 0.9800 .
C21 H21A 0.9800 .
C21 H21B 0.9800 .
C21 H21C 0.9800 .
C22 H22A 0.9800 .
C22 H22B 0.9800 .
C22 H22C 0.9800 .
Gd4' O16 2.151(12) .
Gd4' O33 2.247(11) .
Gd4' O17' 2.31(3) .
Gd4' O6 2.326(10) .
Gd4' O29' 2.38(2) .
Gd4' O2' 2.40(2) .
Gd4' O3' 2.46(3) .
Gd4' O27' 2.58(3) .
Gd4' C50' 2.86(6) .
Gd4' P2 2.965(5) .
Gd4' Co4' 3.427(8) .
Co4' O9 1.941(16) .
Co4' O20' 2.03(3) .
Co4' O21 2.087(16) .
Co4' O2' 2.17(2) .
Co4' O33 2.315(15) .
O1' P2 1.62(2) .
O2' P2 1.48(2) .
O3' P2 1.47(2) .
O17' C13' 1.14(5) .
O18' C13' 1.31(5) .
C13' C14' 1.521(12) .
C14' C15' 1.63(3) .
C14' C16' 1.63(3) .
C14' C17' 1.63(3) .
C15' H15D 0.9800 .
C15' H15E 0.9800 .
C15' H15F 0.9800 .
C16' H16D 0.9800 .
C16' H16E 0.9800 .
C16' H16F 0.9800 .
C17' H17D 0.9800 .
C17' H17E 0.9800 .
C17' H17F 0.9800 .
O27' C50' 1.30(6) .
O29' C50' 1.27(4) .
C50' C51' 1.50(7) .
C51' C54' 1.49(3) .
C51' C53' 1.49(3) .
C51' C52' 1.49(3) .
C52' H52D 0.9800 .
C52' H52E 0.9800 .
C52' H52F 0.9800 .
C53' H53D 0.9800 .
C53' H53E 0.9800 .
C53' H53F 0.9800 .
C54' H54D 0.9800 .
C54' H54E 0.9800 .
C54' H54F 0.9800 .
O19' C18' 1.38(5) .
O20' C18' 1.09(5) .
C18' C19' 1.524(12) .
C19' C21' 1.517(16) .
C19' C22' 1.518(16) .
C19' C20' 1.521(12) .
C20' H20D 0.9800 .
C20' H20E 0.9800 .
C20' H20F 0.9800 .
C21' H21D 0.9800 .
C21' H21E 0.9800 .
C21' H21F 0.9800 .
C22' H22D 0.9800 .
C22' H22E 0.9800 .
C22' H22F 0.9800 .
P1 O5 1.512(11) .
P1 O4 1.541(11) .
P1 O6 1.549(11) .
P1 C5 1.804(15) .
P2 C1 1.805(16) .
P3 O7 1.519(12) .
P3 O9 1.530(13) .
P3 O8 1.541(14) .
P3 C9 1.816(18) .
O10 Gd3 2.358(8) 4_565
O10 H10D 1.0000 .
O11 Gd2 2.374(8) 4_565
O11 H11D 1.0000 .
O12 H12D 1.0000 .
O13 Gd2 2.383(8) 4_565
O13 H13A 1.0000 .
O14 Gd1 2.362(7) 4_565
O14 H14A 1.0000 .
O15 C28 1.11(3) .
O15' C28 1.46(4) .
O16 C28 1.31(3) .
O21 C23 1.27(3) .
O22 C23 1.24(3) .
O23 C45 1.26(2) .
O24 O24 0.96(5) 4_565
O24 C41 1.07(3) .
O24 Gd3 2.94(3) 4_565
O24' C41 1.51(3) .
O25 C33 1.251(16) .
O26 C37 1.55(3) .
O26' C37 0.98(3) .
O26' Gd1 2.580(10) 4_565
O30 C69 1.26(4) .
O31 C69 1.30(5) .
C69 C70 1.61(5) .
C70 C71 1.38(3) .
C70 C73 1.39(3) .
C70 C72 1.39(3) .
C71 H71A 0.9800 .
C71 H71B 0.9800 .
C71 H71C 0.9800 .
C72 H72A 0.9800 .
C72 H72B 0.9800 .
C72 H72C 0.9800 .
C73 H73A 0.9800 .
C73 H73B 0.9800 .
C73 H73C 0.9800 .
N3S C5S 0.982(9) .
C5S C6S 1.28(4) 4_565
C5S C6S 1.7423 .
C6S C6S 0.56(6) 4_565
C6S C5S 1.28(4) 4_565
C6S H6SA 1.0100 .
C6S H6SB 0.8939 .
C6S H6SC 0.8296 .
O30' C69' 1.255(12) .
O31' C69' 1.262(12) .
C69' C70' 1.523(12) .
C70' C72' 1.528(10) .
C70' C73' 1.535(13) .
C70' C71' 1.543(13) .
C71' H71D 0.9800 .
C71' H71E 0.9800 .
C71' H71F 0.9800 .
C72' H72D 0.9800 .
C72' H72E 0.9800 .
C72' H72F 0.9800 .
C73' H73D 0.9800 .
C73' H73E 0.9800 .
C73' H73F 0.9800 .
N3S' C5S' 1.129(11) .
C5S' C6S' 1.539(11) .
C6S' C6S' 0.50(6) 4_565
C6S' H6SE 0.9425 .
C6S' H6SF 0.9599 .
C6S' H6SD 0.9800 .
O33 H3D 1.0000 .
O1W H1WA 0.8498 .
O1W H1WB 0.8500 .
O1W H1WD 1.1863 .
O1W' H1WA 1.3172 .
O1W' H1WC 0.8499 .
O1W' H1WD 0.8502 .
C1 C3 1.48(3) .
C1 C2 1.53(2) .
C1 C4 1.57(3) .
C2 H2A 0.9800 .
C2 H2B 0.9800 .
C2 H2C 0.9800 .
C3 H3A 0.9800 .
C3 H3B 0.9800 .
C3 H3C 0.9800 .
C4 H4A 0.9800 .
C4 H4B 0.9800 .
C4 H4C 0.9800 .
C5 C7 1.53(3) .
C5 C8 1.54(2) .
C5 C6 1.56(3) .
C6 H6A 0.9800 .
C6 H6B 0.9800 .
C6 H6C 0.9800 .
C7 H7A 0.9800 .
C7 H7B 0.9800 .
C7 H7C 0.9800 .
C8 H8A 0.9800 .
C8 H8B 0.9800 .
C8 H8C 0.9800 .
C9 C11 1.51(3) .
C9 C12 1.53(3) .
C9 C10 1.57(3) .
C10 H10A 0.9800 .
C10 H10B 0.9800 .
C10 H10C 0.9800 .
C11 H11A 0.9800 .
C11 H11B 0.9800 .
C11 H11C 0.9800 .
C12 H12A 0.9800 .
C12 H12B 0.9800 .
C12 H12C 0.9800 .
C23 C24 1.49(3) .
C24 C26 1.42(4) .
C24 C27 1.49(4) .
C24 C25 1.61(4) .
C25 H25A 0.9800 .
C25 H25B 0.9800 .
C25 H25C 0.9800 .
C26 H26A 0.9800 .
C26 H26B 0.9800 .
C26 H26C 0.9800 .
C27 H27A 0.9800 .
C27 H27B 0.9800 .
C27 H27C 0.9800 .
C28 C29 1.51(3) .
C29 C32 1.39(4) .
C29 C30 1.53(4) .
C29 C31 1.54(4) .
C30 H30A 0.9800 .
C30 H30B 0.9800 .
C30 H30C 0.9800 .
C31 H31A 0.9800 .
C31 H31B 0.9800 .
C31 H31C 0.9800 .
C32 H32A 0.9800 .
C32 H32B 0.9800 .
C32 H32C 0.9800 .
C33 O25 1.251(16) 4_565
C33 C34 1.59(3) .
C34 C35 1.41(4) .
C34 C36 1.52(3) 4_565
C34 C36 1.52(3) .
C35 H35A 0.9800 .
C35 H35B 0.9800 .
C35 H35C 0.9800 .
C36 H36A 0.9800 .
C36 H36B 0.9800 .
C36 H36C 0.9800 .
C37 C38 1.44(3) .
C37 O26 1.55(3) 4_565
C38 C40 1.45(4) .
C38 C39 1.57(3) 4_565
C38 C39 1.57(3) .
C39 H39A 0.9800 .
C39 H39B 0.9800 .
C39 H39C 0.9800 .
C40 H40A 0.9800 .
C40 H40B 0.9800 .
C40 H40C 0.9800 .
C41 O24 1.07(3) 4_565
C41 C42 1.41(4) .
C41 O24' 1.51(3) 4_565
C42 C43 1.32(5) .
C42 C44 1.48(4) 4_565
C42 C44 1.48(4) .
C43 H43A 0.9800 .
C43 H43B 0.9800 .
C43 H43C 0.9800 .
C44 C44 2.081(12) 4_565
C44 H44A 0.9800 .
C44 H44B 0.9800 .
C44 H44C 0.9800 .
C45 O23 1.26(2) 4_565
C45 C46 1.55(4) .
C46 C48 1.43(5) .
C46 C47 1.49(3) .
C46 C47 1.49(3) 4_565
C47 H47A 0.9800 .
C47 H47B 0.9800 .
C47 H47C 0.9800 .
C48 H48A 0.9800 .
C48 H48B 0.9800 .
C48 H48C 0.9800 .
N1S C1S 1.111(12) .
C1S C2S 1.503(12) .
C2S H2SA 0.9800 .
C2S H2SB 0.9800 .
C2S H2SC 0.9800 .
N2S C3S 1.205(10) .
N2S C3S 1.205(10) 4_565
C3S C3S 1.21(3) 4_565
C3S C4S 1.560(12) .
C4S C3S 1.560(12) 4_565
C4S H4SA 0.9657 .
C4S H4SB 0.9605 .
C4S H4SC 0.9570 .
